data_7202491
loop_
_publ_author_name
'Andr\'es E. Goeta'
'Judith A. K. Howard'
'Andrew K. Hughes'
'Dermot O'Hare'
'Royston C. B. Copley'

_publ_section_title
;
 Structural?magnetic correlations on the first dinuclear spin crossover
 d4 system
;
_journal_issue 5
_journal_name_full 'Journal of Materials Chemistry'
_journal_page_first 485
_journal_paper_doi 10.1039/b612121g
_journal_volume 17
_journal_year 2007
_chemical_formula_sum 'C20 H30 Cr2 F6 P5 Sb'
_chemical_formula_weight 765.04
_chemical_name_systematic
;
\m~2~-\h^5^,\h^5^-cyclopentaphosphole)-bis
((\h^5^-pentamethyl-cyclopentadienyl)-chromium)
hexafluoroantimonate
;
_space_group_IT_number 70
_symmetry_cell_setting orthorhombic
_symmetry_space_group_name_Hall '-F 2uv 2vw'
_symmetry_space_group_name_H-M 'F d d d :2'
_atom_sites_solution_hydrogens geom
_atom_sites_solution_primary direct
_atom_sites_solution_secondary difmap
_audit_creation_method SHELXL-97
_cell_angle_alpha 90.00
_cell_angle_beta 90.00
_cell_angle_gamma 90.00
_cell_formula_units_Z 32
_cell_length_a 21.3664(7)
_cell_length_b 29.3735(9)
_cell_length_c 35.9750(12)
_cell_measurement_reflns_used 6874
_cell_measurement_temperature 190(2)
_cell_measurement_theta_max 30.39
_cell_measurement_theta_min 2.35
_cell_volume 22578.1(13)
_computing_cell_refinement 'SMART V5.625 (Bruker, 2003)'
_computing_data_collection 'SMART V5.625 (Bruker, 2003)'
_computing_data_reduction 'SAINT V6.28A (Bruker, 2003)'
_computing_molecular_graphics 'SHELXTL V6.12(Bruker, 2001)'
_computing_structure_refinement 'SHELXL-97 (Sheldrick, 1997)'
_computing_structure_solution 'SHELXS-97 (Sheldrick, 1990)'
_diffrn_ambient_temperature 190(2)
_diffrn_measured_fraction_theta_full 0.970
_diffrn_measured_fraction_theta_max 0.970
_diffrn_measurement_device_type 'Bruker APEX CCD Diffractometer'
_diffrn_measurement_method '\w scans'
_diffrn_radiation_monochromator graphite
_diffrn_radiation_source 'Bede Microsource X-ray Generator'
_diffrn_radiation_type MoK\a
_diffrn_radiation_wavelength 0.71073
_diffrn_reflns_av_R_equivalents 0.0198
_diffrn_reflns_av_sigmaI/netI 0.0161
_diffrn_reflns_limit_h_max 29
_diffrn_reflns_limit_h_min -30
_diffrn_reflns_limit_k_max 41
_diffrn_reflns_limit_k_min -41
_diffrn_reflns_limit_l_max 51
_diffrn_reflns_limit_l_min -46
_diffrn_reflns_number 42727
_diffrn_reflns_theta_full 30.46
_diffrn_reflns_theta_max 30.46
_diffrn_reflns_theta_min 1.31
_diffrn_standards_decay_% 0
_diffrn_standards_number 0
_exptl_absorpt_coefficient_mu 2.039
_exptl_absorpt_correction_T_max 0.615
_exptl_absorpt_correction_T_min 0.395
_exptl_absorpt_correction_type integration
_exptl_absorpt_process_details 'XPREP in SHELXTL'
_exptl_crystal_colour 'dark green'
_exptl_crystal_density_diffrn 1.801
_exptl_crystal_density_method 'not measured'
_exptl_crystal_description 'irregular block'
_exptl_crystal_F_000 12096
_exptl_crystal_size_max 0.60
_exptl_crystal_size_mid 0.52
_exptl_crystal_size_min 0.40
_refine_diff_density_max 0.979
_refine_diff_density_min -0.498
_refine_diff_density_rms 0.088
_refine_ls_extinction_method none
_refine_ls_goodness_of_fit_ref 1.077
_refine_ls_hydrogen_treatment constr
_refine_ls_matrix_type full
_refine_ls_number_parameters 404
_refine_ls_number_reflns 8331
_refine_ls_number_restraints 90
_refine_ls_restrained_S_all 1.074
_refine_ls_R_factor_all 0.0396
_refine_ls_R_factor_gt 0.0296
_refine_ls_shift/su_max 0.001
_refine_ls_shift/su_mean 0.000
_refine_ls_structure_factor_coef Fsqd
_refine_ls_weighting_details 'calc w=1/[\s^2^(Fo^2^)+(0.0458P)^2^+60.7724P] where P=(Fo^2^+2Fc^2^)/3'
_refine_ls_weighting_scheme calc
_refine_ls_wR_factor_gt 0.0787
_refine_ls_wR_factor_ref 0.0902
_reflns_number_gt 6895
_reflns_number_total 8331
_reflns_threshold_expression >2sigma(I)
_cod_data_source_file b612121g.txt
_cod_data_source_block 190k
_cod_original_sg_symbol_H-M Fddd
_cod_database_code 7202491

loop_
_symmetry_equiv_pos_as_xyz
'x, y, z'
'-x+3/4, -y+3/4, z'
'-x+3/4, y, -z+3/4'
'x, -y+3/4, -z+3/4'
'x, y+1/2, z+1/2'
'-x+3/4, -y+5/4, z+1/2'
'-x+3/4, y+1/2, -z+5/4'
'x, -y+5/4, -z+5/4'
'x+1/2, y, z+1/2'
'-x+5/4, -y+3/4, z+1/2'
'-x+5/4, y, -z+5/4'
'x+1/2, -y+3/4, -z+5/4'
'x+1/2, y+1/2, z'
'-x+5/4, -y+5/4, z'
'-x+5/4, y+1/2, -z+3/4'
'x+1/2, -y+5/4, -z+3/4'
'-x, -y, -z'
'x-3/4, y-3/4, -z'
'x-3/4, -y, z-3/4'
'-x, y-3/4, z-3/4'
'-x, -y+1/2, -z+1/2'
'x-3/4, y-1/4, -z+1/2'
'x-3/4, -y+1/2, z-1/4'
'-x, y-1/4, z-1/4'
'-x+1/2, -y, -z+1/2'
'x-1/4, y-3/4, -z+1/2'
'x-1/4, -y, z-1/4'
'-x+1/2, y-3/4, z-1/4'
'-x+1/2, -y+1/2, -z'
'x-1/4, y-1/4, -z'
'x-1/4, -y+1/2, z-3/4'
'-x+1/2, y-1/4, z-3/4'

loop_
_atom_site_label
_atom_site_type_symbol
_atom_site_fract_x
_atom_site_fract_y
_atom_site_fract_z
_atom_site_U_iso_or_equiv
_atom_site_adp_type
_atom_site_occupancy
_atom_site_symmetry_multiplicity
_atom_site_calc_flag
_atom_site_refinement_flags
_atom_site_disorder_assembly
_atom_site_disorder_group
Sb1 Sb 0.6250 0.1250 0.009693(7) 0.04009(7) Uani 1 2 d S . .
F1A F 0.6884(3) 0.1039(3) -0.0173(3) 0.139(2) Uani 0.50 1 d P A 1
F2A F 0.5537(3) 0.1384(3) 0.0346(3) 0.139(2) Uani 0.50 1 d P A 1
F1B F 0.6719(5) 0.1185(2) -0.03387(18) 0.131(3) Uani 0.50 1 d P A 2
F2B F 0.5863(4) 0.1418(2) 0.05316(17) 0.131(3) Uani 0.50 1 d P A 2
F3 F 0.59526(14) 0.06561(8) 0.00975(8) 0.1011(9) Uani 1 1 d . A .
Sb2 Sb 0.1250 0.239488(9) 0.1250 0.04321(7) Uani 1 2 d S . .
F4 F 0.18548(11) 0.28489(8) 0.12130(8) 0.0951(8) Uani 1 1 d . . .
F5 F 0.11806(12) 0.23853(8) 0.07317(6) 0.0814(7) Uani 1 1 d . . .
F6 F 0.18682(9) 0.19468(7) 0.12254(6) 0.0671(5) Uani 1 1 d . . .
C1 C 0.13914(10) 0.36997(7) 0.01296(6) 0.0294(4) Uani 1 1 d . B .
C2 C 0.19763(10) 0.34900(7) 0.00469(6) 0.0312(4) Uani 1 1 d . B .
C3 C 0.22743(10) 0.37462(8) -0.02399(6) 0.0334(4) Uani 1 1 d . B .
C4 C 0.18739(10) 0.41173(8) -0.03324(6) 0.0334(4) Uani 1 1 d . B .
C5 C 0.13299(9) 0.40877(7) -0.01048(6) 0.0298(4) Uani 1 1 d . B .
C6 C 0.09115(12) 0.35239(9) 0.03988(7) 0.0444(5) Uani 1 1 d . . .
H6A H 0.0645 0.3300 0.0274 0.067 Uiso 1 1 calc R . .
H6B H 0.0654 0.3777 0.0488 0.067 Uiso 1 1 calc R . .
H6C H 0.1123 0.3380 0.0610 0.067 Uiso 1 1 calc R . .
C7 C 0.22159(14) 0.30581(8) 0.02188(8) 0.0479(6) Uani 1 1 d . . .
H7A H 0.1978 0.2799 0.0121 0.072 Uiso 1 1 calc R . .
H7B H 0.2166 0.3073 0.0489 0.072 Uiso 1 1 calc R . .
H7C H 0.2660 0.3020 0.0158 0.072 Uiso 1 1 calc R . .
C8 C 0.28853(12) 0.36361(11) -0.04241(8) 0.0511(7) Uani 1 1 d . . .
H8A H 0.2810 0.3436 -0.0637 0.077 Uiso 1 1 calc R . .
H8B H 0.3161 0.3483 -0.0246 0.077 Uiso 1 1 calc R . .
H8C H 0.3084 0.3918 -0.0509 0.077 Uiso 1 1 calc R . .
C9 C 0.19790(15) 0.44630(11) -0.06307(7) 0.0554(7) Uani 1 1 d . . .
H9A H 0.1752 0.4372 -0.0855 0.083 Uiso 1 1 calc R . .
H9B H 0.2427 0.4483 -0.0686 0.083 Uiso 1 1 calc R . .
H9C H 0.1827 0.4760 -0.0546 0.083 Uiso 1 1 calc R . .
C10 C 0.07705(11) 0.43912(9) -0.01312(8) 0.0440(6) Uani 1 1 d . . .
H10A H 0.0514 0.4300 -0.0345 0.066 Uiso 1 1 calc R . .
H10B H 0.0908 0.4707 -0.0163 0.066 Uiso 1 1 calc R . .
H10C H 0.0522 0.4366 0.0097 0.066 Uiso 1 1 calc R . .
Cr1 Cr 0.215699(14) 0.418226(10) 0.025363(9) 0.02442(7) Uani 1 1 d . . .
P11 P 0.1883(10) 0.4345(7) 0.0877(5) 0.069(6) Uani 0.25 1 d PU B 1
P21 P 0.2730(7) 0.3981(4) 0.0803(5) 0.056(5) Uani 0.25 1 d PU B 1
P31 P 0.3229(6) 0.4326(7) 0.0371(5) 0.053(5) Uani 0.25 1 d PU B 1
P41 P 0.2729(9) 0.4894(6) 0.0209(5) 0.063(5) Uani 0.25 1 d PU B 1
P51 P 0.1888(7) 0.4912(5) 0.0521(5) 0.068(6) Uani 0.25 1 d PU B 1
P1 P 0.1985(6) 0.4231(4) 0.0923(3) 0.054(2) Uani 0.50 1 d PU B 2
P2 P 0.2897(4) 0.3967(3) 0.0733(3) 0.050(2) Uani 0.50 1 d PU B 2
P3 P 0.3253(5) 0.4425(4) 0.0304(3) 0.050(2) Uani 0.50 1 d PU B 2
P4 P 0.2557(5) 0.4958(3) 0.0216(3) 0.0496(18) Uani 0.50 1 d PU B 2
P5 P 0.1787(3) 0.4846(4) 0.0599(3) 0.055(2) Uani 0.50 1 d PU B 2
P12 P 0.2224(5) 0.4078(3) 0.0930(2) 0.062(3) Uani 0.25 1 d PU B 3
P22 P 0.3120(4) 0.4044(3) 0.0612(3) 0.066(3) Uani 0.25 1 d PU B 3
P32 P 0.3150(5) 0.4611(4) 0.0229(2) 0.065(3) Uani 0.25 1 d PU B 3
P42 P 0.2291(5) 0.5005(3) 0.0294(3) 0.061(3) Uani 0.25 1 d PU B 3
P52 P 0.1722(4) 0.4689(3) 0.0726(3) 0.058(3) Uani 0.25 1 d PU B 3
Cr2 Cr 0.283321(14) 0.478264(10) 0.086526(9) 0.02428(7) Uani 1 1 d . . .
C11 C 0.29490(11) 0.49166(7) 0.14627(6) 0.0326(4) Uani 1 1 d . B .
C12 C 0.35440(11) 0.48056(7) 0.13110(6) 0.0341(4) Uani 1 1 d . B .
C13 C 0.36913(9) 0.51424(8) 0.10399(6) 0.0320(4) Uani 1 1 d . B .
C14 C 0.31886(9) 0.54603(7) 0.10255(6) 0.0283(4) Uani 1 1 d . B .
C15 C 0.27258(9) 0.53203(7) 0.12878(6) 0.0289(4) Uani 1 1 d . B .
C16 C 0.26227(16) 0.46639(10) 0.17703(7) 0.0537(7) Uani 1 1 d . . .
H16A H 0.2767 0.4780 0.2011 0.081 Uiso 1 1 calc R B .
H16B H 0.2719 0.4338 0.1752 0.081 Uiso 1 1 calc R . .
H16C H 0.2170 0.4709 0.1749 0.081 Uiso 1 1 calc R . .
C17 C 0.39624(15) 0.44239(9) 0.14331(10) 0.0600(8) Uani 1 1 d . . .
H17A H 0.4228 0.4528 0.1638 0.090 Uiso 1 1 calc R B .
H17B H 0.4226 0.4328 0.1224 0.090 Uiso 1 1 calc R . .
H17C H 0.3706 0.4166 0.1516 0.090 Uiso 1 1 calc R . .
C18 C 0.42877(12) 0.51804(12) 0.08228(8) 0.0541(7) Uani 1 1 d . . .
H18A H 0.4574 0.5390 0.0950 0.081 Uiso 1 1 calc R B .
H18B H 0.4196 0.5297 0.0573 0.081 Uiso 1 1 calc R . .
H18C H 0.4483 0.4880 0.0803 0.081 Uiso 1 1 calc R . .
C19 C 0.31744(14) 0.58786(8) 0.07896(7) 0.0456(6) Uani 1 1 d . . .
H19A H 0.3374 0.6131 0.0923 0.068 Uiso 1 1 calc R B .
H19B H 0.2739 0.5958 0.0733 0.068 Uiso 1 1 calc R . .
H19C H 0.3401 0.5821 0.0557 0.068 Uiso 1 1 calc R . .
C20 C 0.21309(11) 0.55646(9) 0.13773(8) 0.0441(6) Uani 1 1 d . . .
H20A H 0.2204 0.5779 0.1582 0.066 Uiso 1 1 calc R B .
H20B H 0.1811 0.5343 0.1451 0.066 Uiso 1 1 calc R . .
H20C H 0.1987 0.5732 0.1158 0.066 Uiso 1 1 calc R . .

loop_
_atom_site_aniso_label
_atom_site_aniso_U_11
_atom_site_aniso_U_22
_atom_site_aniso_U_33
_atom_site_aniso_U_23
_atom_site_aniso_U_13
_atom_site_aniso_U_12
Sb1 0.03287(11) 0.04908(13) 0.03833(12) 0.000 0.000 0.00414(9)
F1A 0.087(3) 0.136(4) 0.194(7) -0.039(4) 0.086(4) 0.010(3)
F2A 0.087(3) 0.136(4) 0.194(7) -0.039(4) 0.086(4) 0.010(3)
F1B 0.227(7) 0.085(3) 0.082(3) -0.010(2) 0.097(4) -0.019(3)
F2B 0.227(7) 0.085(3) 0.082(3) -0.010(2) 0.097(4) -0.019(3)
F3 0.122(2) 0.0599(13) 0.122(2) 0.0126(13) -0.0332(17) -0.0245(14)
Sb2 0.03639(12) 0.05040(14) 0.04283(13) 0.000 0.00741(9) 0.000
F4 0.0789(15) 0.0819(15) 0.125(2) -0.0258(14) 0.0229(14) -0.0366(13)
F5 0.1059(17) 0.0949(16) 0.0434(10) 0.0186(10) 0.0000(10) -0.0184(13)
F6 0.0518(10) 0.0796(13) 0.0700(12) -0.0187(10) 0.0013(9) 0.0179(9)
C1 0.0305(9) 0.0286(9) 0.0290(9) -0.0041(7) -0.0029(8) -0.0004(7)
C2 0.0342(10) 0.0280(9) 0.0314(10) -0.0069(8) -0.0060(8) 0.0060(8)
C3 0.0287(9) 0.0436(11) 0.0281(10) -0.0118(8) -0.0015(8) 0.0048(8)
C4 0.0346(10) 0.0417(11) 0.0240(9) 0.0015(8) -0.0038(8) 0.0003(8)
C5 0.0280(9) 0.0311(9) 0.0301(10) -0.0024(8) -0.0071(8) 0.0050(7)
C6 0.0426(13) 0.0461(13) 0.0444(13) -0.0003(11) 0.0069(10) -0.0119(10)
C7 0.0601(15) 0.0290(10) 0.0546(15) -0.0034(10) -0.0156(13) 0.0136(10)
C8 0.0341(11) 0.0751(19) 0.0442(14) -0.0231(13) 0.0056(10) 0.0051(12)
C9 0.0647(17) 0.0687(18) 0.0328(13) 0.0186(12) -0.0067(12) -0.0083(15)
C10 0.0368(11) 0.0457(13) 0.0495(14) -0.0053(11) -0.0143(10) 0.0143(10)
Cr1 0.02448(14) 0.02541(14) 0.02339(15) -0.00044(11) -0.00136(11) 0.00343(11)
P11 0.059(7) 0.120(16) 0.027(5) -0.021(7) 0.015(5) -0.058(9)
P21 0.095(12) 0.020(2) 0.054(6) 0.003(3) -0.047(8) 0.002(4)
P31 0.020(2) 0.078(10) 0.061(9) -0.043(8) 0.011(3) -0.007(4)
P41 0.103(13) 0.055(8) 0.030(2) 0.016(4) -0.019(6) -0.041(8)
P51 0.052(7) 0.054(5) 0.097(12) -0.044(7) -0.045(8) 0.038(6)
P1 0.068(4) 0.072(4) 0.0237(19) 0.000(2) 0.003(2) -0.042(3)
P2 0.061(4) 0.0314(12) 0.058(4) -0.0114(16) -0.034(3) 0.0197(19)
P3 0.0325(14) 0.074(5) 0.043(3) -0.025(3) 0.0170(14) -0.0211(18)
P4 0.074(5) 0.0323(19) 0.0424(18) 0.0128(13) -0.025(2) -0.011(2)
P5 0.028(2) 0.073(4) 0.065(4) -0.040(2) -0.007(2) 0.015(2)
P12 0.106(8) 0.051(4) 0.028(2) 0.006(2) -0.017(4) -0.043(4)
P22 0.048(4) 0.066(5) 0.084(7) -0.048(5) -0.039(4) 0.035(3)
P32 0.069(6) 0.092(7) 0.033(3) -0.019(4) 0.013(3) -0.045(5)
P42 0.084(6) 0.0285(16) 0.070(6) 0.000(3) -0.048(5) 0.005(4)
P52 0.0216(16) 0.090(7) 0.063(6) -0.050(4) 0.002(3) 0.001(4)
Cr2 0.02412(14) 0.02456(14) 0.02416(15) -0.00146(11) 0.00006(11) 0.00029(11)
C11 0.0405(11) 0.0328(10) 0.0245(9) 0.0003(8) -0.0025(8) -0.0104(8)
C12 0.0375(10) 0.0304(9) 0.0344(11) -0.0050(8) -0.0128(9) 0.0016(8)
C13 0.0257(9) 0.0383(10) 0.0320(10) -0.0097(8) 0.0013(8) -0.0038(8)
C14 0.0312(9) 0.0262(8) 0.0276(9) -0.0012(7) 0.0021(7) -0.0055(7)
C15 0.0287(9) 0.0298(9) 0.0282(9) -0.0068(7) 0.0041(7) -0.0036(7)
C16 0.0756(19) 0.0567(16) 0.0287(11) 0.0074(11) -0.0026(12) -0.0334(14)
C17 0.0676(18) 0.0402(13) 0.072(2) -0.0120(13) -0.0388(16) 0.0163(13)
C18 0.0300(11) 0.078(2) 0.0542(16) -0.0241(14) 0.0110(11) -0.0111(12)
C19 0.0654(16) 0.0307(10) 0.0408(13) 0.0073(9) -0.0023(12) -0.0115(11)
C20 0.0325(10) 0.0458(13) 0.0542(15) -0.0216(11) 0.0068(10) 0.0022(9)

loop_
_atom_type_symbol
_atom_type_description
_atom_type_scat_dispersion_real
_atom_type_scat_dispersion_imag
_atom_type_scat_source
C C 0.0033 0.0016 'International Tables Vol C Tables 4.2.6.8 and 6.1.1.4'
H H 0.0000 0.0000 'International Tables Vol C Tables 4.2.6.8 and 6.1.1.4'
F F 0.0171 0.0103 'International Tables Vol C Tables 4.2.6.8 and 6.1.1.4'
P P 0.1023 0.0942 'International Tables Vol C Tables 4.2.6.8 and 6.1.1.4'
Cr Cr 0.3209 0.6236 'International Tables Vol C Tables 4.2.6.8 and 6.1.1.4'
Sb Sb -0.5866 1.5461 'International Tables Vol C Tables 4.2.6.8 and 6.1.1.4'

loop_
_geom_angle_atom_site_label_1
_geom_angle_atom_site_label_2
_geom_angle_atom_site_label_3
_geom_angle
_geom_angle_site_symmetry_1
_geom_angle_site_symmetry_3
_geom_angle_publ_flag
F1A Sb1 F1A 113.7(7) 14_545 . ?
F1A Sb1 F2A 170.7(4) 14_545 14_545 ?
F1A Sb1 F2A 63.5(5) . 14_545 ?
F1A Sb1 F2A 63.5(5) 14_545 . ?
F1A Sb1 F2A 170.7(4) . . ?
F2A Sb1 F2A 120.7(7) 14_545 . ?
F1A Sb1 F2B 154.4(5) 14_545 14_545 ?
F1A Sb1 F2B 91.7(4) . 14_545 ?
F2A Sb1 F2B 30.8(4) 14_545 14_545 ?
F2A Sb1 F2B 90.9(5) . 14_545 ?
F1A Sb1 F2B 91.6(4) 14_545 . ?
F1A Sb1 F2B 154.4(5) . . ?
F2A Sb1 F2B 90.9(5) 14_545 . ?
F2A Sb1 F2B 30.8(4) . . ?
F2B Sb1 F2B 63.3(6) 14_545 . ?
F1A Sb1 F3 93.9(3) 14_545 . ?
F1A Sb1 F3 86.2(3) . . ?
F2A Sb1 F3 94.7(3) 14_545 . ?
F2A Sb1 F3 85.2(3) . . ?
F2B Sb1 F3 84.3(2) 14_545 . ?
F2B Sb1 F3 95.6(2) . . ?
F1A Sb1 F3 86.2(3) 14_545 14_545 ?
F1A Sb1 F3 93.9(3) . 14_545 ?
F2A Sb1 F3 85.2(3) 14_545 14_545 ?
F2A Sb1 F3 94.7(3) . 14_545 ?
F2B Sb1 F3 95.6(2) 14_545 14_545 ?
F2B Sb1 F3 84.3(2) . 14_545 ?
F3 Sb1 F3 179.87(18) . 14_545 ?
F1A Sb1 F1B 25.6(4) 14_545 14_545 ?
F1A Sb1 F1B 89.2(4) . 14_545 ?
F2A Sb1 F1B 152.6(5) 14_545 14_545 ?
F2A Sb1 F1B 86.6(4) . 14_545 ?
F2B Sb1 F1B 169.2(3) 14_545 14_545 ?
F2B Sb1 F1B 116.4(5) . 14_545 ?
F3 Sb1 F1B 85.1(2) . 14_545 ?
F3 Sb1 F1B 95.1(2) 14_545 14_545 ?
F1A Sb1 F1B 89.2(4) 14_545 . ?
F1A Sb1 F1B 25.6(4) . . ?
F2A Sb1 F1B 86.6(4) 14_545 . ?
F2A Sb1 F1B 152.6(5) . . ?
F2B Sb1 F1B 116.4(5) 14_545 . ?
F2B Sb1 F1B 169.2(3) . . ?
F3 Sb1 F1B 95.0(2) . . ?
F3 Sb1 F1B 85.1(2) 14_545 . ?
F1B Sb1 F1B 66.2(6) 14_545 . ?
F4 Sb2 F4 88.50(17) . 11_454 ?
F4 Sb2 F6 90.61(11) . . ?
F4 Sb2 F6 178.30(12) 11_454 . ?
F4 Sb2 F6 178.30(12) . 11_454 ?
F4 Sb2 F6 90.60(11) 11_454 11_454 ?
F6 Sb2 F6 90.33(13) . 11_454 ?
F4 Sb2 F5 89.69(11) . . ?
F4 Sb2 F5 91.55(12) 11_454 . ?
F6 Sb2 F5 89.90(10) . . ?
F6 Sb2 F5 88.89(9) 11_454 . ?
F4 Sb2 F5 91.55(12) . 11_454 ?
F4 Sb2 F5 89.69(11) 11_454 11_454 ?
F6 Sb2 F5 88.89(9) . 11_454 ?
F6 Sb2 F5 89.89(10) 11_454 11_454 ?
F5 Sb2 F5 178.27(15) . 11_454 ?
C5 C1 C2 107.66(19) . . ?
C5 C1 C6 126.4(2) . . ?
C2 C1 C6 125.8(2) . . ?
C5 C1 Cr1 71.00(11) . . ?
C2 C1 Cr1 70.74(12) . . ?
C6 C1 Cr1 126.55(16) . . ?
C1 C2 C3 108.32(18) . . ?
C1 C2 C7 125.3(2) . . ?
C3 C2 C7 126.3(2) . . ?
C1 C2 Cr1 71.57(11) . . ?
C3 C2 Cr1 71.25(12) . . ?
C7 C2 Cr1 125.61(16) . . ?
C4 C3 C2 107.72(18) . . ?
C4 C3 C8 125.8(2) . . ?
C2 C3 C8 126.5(2) . . ?
C4 C3 Cr1 71.05(12) . . ?
C2 C3 Cr1 70.92(11) . . ?
C8 C3 Cr1 125.48(16) . . ?
C5 C4 C3 108.00(19) . . ?
C5 C4 C9 125.2(2) . . ?
C3 C4 C9 126.7(2) . . ?
C5 C4 Cr1 71.28(12) . . ?
C3 C4 Cr1 71.21(12) . . ?
C9 C4 Cr1 125.98(18) . . ?
C1 C5 C4 108.30(18) . . ?
C1 C5 C10 126.1(2) . . ?
C4 C5 C10 125.4(2) . . ?
C1 C5 Cr1 71.38(11) . . ?
C4 C5 Cr1 71.01(12) . . ?
C10 C5 Cr1 127.10(15) . . ?
C1 C6 H6A 109.5 . . ?
C1 C6 H6B 109.5 . . ?
H6A C6 H6B 109.5 . . ?
C1 C6 H6C 109.5 . . ?
H6A C6 H6C 109.5 . . ?
H6B C6 H6C 109.5 . . ?
C2 C7 H7A 109.5 . . ?
C2 C7 H7B 109.5 . . ?
H7A C7 H7B 109.5 . . ?
C2 C7 H7C 109.5 . . ?
H7A C7 H7C 109.5 . . ?
H7B C7 H7C 109.5 . . ?
C3 C8 H8A 109.5 . . ?
C3 C8 H8B 109.5 . . ?
H8A C8 H8B 109.5 . . ?
C3 C8 H8C 109.5 . . ?
H8A C8 H8C 109.5 . . ?
H8B C8 H8C 109.5 . . ?
C4 C9 H9A 109.5 . . ?
C4 C9 H9B 109.5 . . ?
H9A C9 H9B 109.5 . . ?
C4 C9 H9C 109.5 . . ?
H9A C9 H9C 109.5 . . ?
H9B C9 H9C 109.5 . . ?
C5 C10 H10A 109.5 . . ?
C5 C10 H10B 109.5 . . ?
H10A C10 H10B 109.5 . . ?
C5 C10 H10C 109.5 . . ?
H10A C10 H10C 109.5 . . ?
H10B C10 H10C 109.5 . . ?
C2 Cr1 C4 63.12(8) . . ?
C2 Cr1 C3 37.82(9) . . ?
C4 Cr1 C3 37.75(8) . . ?
C2 Cr1 C5 62.94(8) . . ?
C4 Cr1 C5 37.72(8) . . ?
C3 Cr1 C5 63.05(8) . . ?
C2 Cr1 C1 37.70(7) . . ?
C4 Cr1 C1 63.11(8) . . ?
C3 Cr1 C1 63.17(8) . . ?
C5 Cr1 C1 37.62(8) . . ?
C2 Cr1 P31 113.2(5) . . ?
C4 Cr1 P31 116.9(4) . . ?
C3 Cr1 P31 97.9(4) . . ?
C5 Cr1 P31 154.5(4) . . ?
C1 Cr1 P31 150.0(5) . . ?
C2 Cr1 P11 117.6(5) . . ?
C4 Cr1 P11 149.0(5) . . ?
C3 Cr1 P11 155.4(5) . . ?
C5 Cr1 P11 112.4(5) . . ?
C1 Cr1 P11 97.9(4) . . ?
P31 Cr1 P11 92.0(6) . . ?
C2 Cr1 P21 98.1(3) . . ?
C4 Cr1 P21 155.2(3) . . ?
C3 Cr1 P21 117.6(3) . . ?
C5 Cr1 P21 149.3(4) . . ?
C1 Cr1 P21 112.7(4) . . ?
P31 Cr1 P21 53.4(6) . . ?
P11 Cr1 P21 52.8(6) . . ?
C2 Cr1 P51 155.8(4) . . ?
C4 Cr1 P51 113.1(4) . . ?
C3 Cr1 P51 149.6(5) . . ?
C5 Cr1 P51 98.9(3) . . ?
C1 Cr1 P51 118.2(4) . . ?
P31 Cr1 P51 90.1(6) . . ?
P11 Cr1 P51 52.1(7) . . ?
P21 Cr1 P51 90.7(5) . . ?
C2 Cr1 P2 96.57(19) . . ?
C4 Cr1 P2 146.9(2) . . ?
C3 Cr1 P2 110.35(19) . . ?
C5 Cr1 P2 155.0(2) . . ?
C1 Cr1 P2 117.4(2) . . ?
P31 Cr1 P2 44.6(5) . . ?
P11 Cr1 P2 62.6(6) . . ?
P21 Cr1 P2 10.4(5) . . ?
P51 Cr1 P2 95.9(4) . . ?
C2 Cr1 P41 149.6(5) . . ?
C4 Cr1 P41 98.6(4) . . ?
C3 Cr1 P41 113.0(5) . . ?
C5 Cr1 P41 118.3(4) . . ?
C1 Cr1 P41 155.8(4) . . ?
P31 Cr1 P41 51.1(6) . . ?
P11 Cr1 P41 90.7(6) . . ?
P21 Cr1 P41 90.5(5) . . ?
P51 Cr1 P41 51.8(6) . . ?
P2 Cr1 P41 86.7(4) . . ?
C2 Cr1 P4 155.1(3) . . ?
C4 Cr1 P4 97.1(2) . . ?
C3 Cr1 P4 117.3(3) . . ?
C5 Cr1 P4 111.51(19) . . ?
C1 Cr1 P4 148.0(2) . . ?
P31 Cr1 P4 60.3(5) . . ?
P11 Cr1 P4 87.2(5) . . ?
P21 Cr1 P4 95.5(4) . . ?
P51 Cr1 P4 43.7(6) . . ?
P2 Cr1 P4 93.1(3) . . ?
P41 Cr1 P4 9.7(6) . . ?
P51 P11 P21 108.6(8) . . ?
P51 P11 Cr1 65.2(5) . . ?
P21 P11 Cr1 64.4(7) . . ?
P51 P11 Cr2 63.9(6) . . ?
P21 P11 Cr2 63.0(6) . . ?
Cr1 P11 Cr2 83.2(5) . . ?
P11 P21 P31 106.2(7) . . ?
P11 P21 Cr2 64.4(6) . . ?
P31 P21 Cr2 63.5(6) . . ?
P11 P21 Cr1 62.8(6) . . ?
P31 P21 Cr1 62.5(6) . . ?
Cr2 P21 Cr1 83.2(4) . . ?
P41 P31 P21 109.2(8) . . ?
P41 P31 Cr1 66.0(7) . . ?
P21 P31 Cr1 64.1(5) . . ?
P41 P31 Cr2 64.6(7) . . ?
P21 P31 Cr2 63.1(5) . . ?
Cr1 P31 Cr2 83.7(4) . . ?
P31 P41 P51 108.1(8) . . ?
P31 P41 Cr2 64.1(6) . . ?
P51 P41 Cr2 63.9(6) . . ?
P31 P41 Cr1 63.0(6) . . ?
P51 P41 Cr1 63.9(6) . . ?
Cr2 P41 Cr1 82.2(5) . . ?
P11 P51 P41 107.9(7) . . ?
P11 P51 Cr2 64.2(7) . . ?
P41 P51 Cr2 63.6(5) . . ?
P11 P51 Cr1 62.7(7) . . ?
P41 P51 Cr1 64.3(6) . . ?
Cr2 P51 Cr1 82.2(3) . . ?
P5 P1 P2 107.2(5) . . ?
P5 P1 Cr1 63.4(3) . . ?
P2 P1 Cr1 62.7(4) . . ?
P5 P1 Cr2 63.3(3) . . ?
P2 P1 Cr2 63.3(4) . . ?
Cr1 P1 Cr2 81.0(3) . . ?
P3 P2 P1 108.0(4) . . ?
P3 P2 Cr1 64.1(4) . . ?
P1 P2 Cr1 63.4(3) . . ?
P3 P2 Cr2 63.5(4) . . ?
P1 P2 Cr2 63.0(3) . . ?
Cr1 P2 Cr2 81.2(2) . . ?
P4 P3 P2 107.9(5) . . ?
P4 P3 Cr2 64.0(4) . . ?
P2 P3 Cr2 63.5(3) . . ?
P4 P3 Cr1 63.1(4) . . ?
P2 P3 Cr1 62.7(3) . . ?
Cr2 P3 Cr1 80.6(3) . . ?
P5 P4 P3 108.4(5) . . ?
P5 P4 Cr1 63.7(4) . . ?
P3 P4 Cr1 63.9(3) . . ?
P5 P4 Cr2 63.1(4) . . ?
P3 P4 Cr2 63.2(3) . . ?
Cr1 P4 Cr2 80.6(3) . . ?
P4 P5 P1 108.4(5) . . ?
P4 P5 Cr2 64.3(3) . . ?
P1 P5 Cr2 63.3(4) . . ?
P4 P5 Cr1 63.5(3) . . ?
P1 P5 Cr1 63.3(4) . . ?
Cr2 P5 Cr1 81.0(2) . . ?
P52 P12 P22 106.3(5) . . ?
P52 P12 Cr1 62.8(3) . . ?
P22 P12 Cr1 63.1(3) . . ?
P52 P12 Cr2 62.7(3) . . ?
P22 P12 Cr2 62.2(3) . . ?
Cr1 P12 Cr2 80.3(3) . . ?
P32 P22 P12 108.5(5) . . ?
P32 P22 Cr2 63.9(3) . . ?
P12 P22 Cr2 63.4(3) . . ?
P32 P22 Cr1 64.1(3) . . ?
P12 P22 Cr1 62.9(3) . . ?
Cr2 P22 Cr1 80.7(2) . . ?
P22 P32 P42 108.3(5) . . ?
P22 P32 Cr2 63.4(3) . . ?
P42 P32 Cr2 63.6(3) . . ?
P22 P32 Cr1 63.8(3) . . ?
P42 P32 Cr1 62.9(3) . . ?
Cr2 P32 Cr1 80.4(3) . . ?
P52 P42 P32 108.7(5) . . ?
P52 P42 Cr1 63.6(3) . . ?
P32 P42 Cr1 64.3(3) . . ?
P52 P42 Cr2 63.4(3) . . ?
P32 P42 Cr2 63.4(3) . . ?
Cr1 P42 Cr2 80.9(2) . . ?
P42 P52 P12 108.1(6) . . ?
P42 P52 Cr2 63.6(3) . . ?
P12 P52 Cr2 63.5(3) . . ?
P42 P52 Cr1 63.3(3) . . ?
P12 P52 Cr1 63.4(3) . . ?
Cr2 P52 Cr1 80.8(3) . . ?
C11 Cr2 C15 37.76(8) . . ?
C11 Cr2 C14 62.91(8) . . ?
C15 Cr2 C14 37.76(7) . . ?
C11 Cr2 C13 62.79(8) . . ?
C15 Cr2 C13 63.07(7) . . ?
C14 Cr2 C13 37.64(8) . . ?
C11 Cr2 C12 37.62(9) . . ?
C15 Cr2 C12 63.20(8) . . ?
C14 Cr2 C12 63.03(8) . . ?
C13 Cr2 C12 37.62(9) . . ?
C11 Cr2 P21 106.2(4) . . ?
C15 Cr2 P21 139.9(4) . . ?
C14 Cr2 P21 161.9(4) . . ?
C13 Cr2 P21 125.3(4) . . ?
C12 Cr2 P21 99.3(4) . . ?
C11 Cr2 P31 142.2(5) . . ?
C15 Cr2 P31 162.8(4) . . ?
C14 Cr2 P31 125.5(4) . . ?
C13 Cr2 P31 100.8(4) . . ?
C12 Cr2 P31 108.4(4) . . ?
P21 Cr2 P31 53.4(6) . . ?
C11 Cr2 P41 161.8(4) . . ?
C15 Cr2 P41 124.9(4) . . ?
C14 Cr2 P41 99.6(5) . . ?
C13 Cr2 P41 107.0(5) . . ?
C12 Cr2 P41 140.9(5) . . ?
P21 Cr2 P41 92.0(6) . . ?
P31 Cr2 P41 51.3(7) . . ?
C11 Cr2 P51 124.8(4) . . ?
C15 Cr2 P51 98.9(3) . . ?
C14 Cr2 P51 106.3(4) . . ?
C13 Cr2 P51 140.4(5) . . ?
C12 Cr2 P51 161.5(3) . . ?
P21 Cr2 P51 91.7(5) . . ?
P31 Cr2 P51 90.2(6) . . ?
P41 Cr2 P51 52.5(6) . . ?
C11 Cr2 P11 100.0(4) . . ?
C15 Cr2 P11 106.4(5) . . ?
C14 Cr2 P11 140.2(6) . . ?
C13 Cr2 P11 162.3(4) . . ?
C12 Cr2 P11 125.7(4) . . ?
P21 Cr2 P11 52.6(7) . . ?
P31 Cr2 P11 90.7(6) . . ?
P41 Cr2 P11 90.7(6) . . ?
P51 Cr2 P11 51.9(7) . . ?
C11 Cr2 P22 119.8(2) . . ?
C15 Cr2 P22 157.5(2) . . ?
C14 Cr2 P22 144.7(2) . . ?
C13 Cr2 P22 108.9(2) . . ?
C12 Cr2 P22 97.23(17) . . ?
P21 Cr2 P22 26.3(5) . . ?
P31 Cr2 P22 29.4(6) . . ?
P41 Cr2 P22 77.1(5) . . ?
P51 Cr2 P22 99.2(3) . . ?
P11 Cr2 P22 75.1(6) . . ?
C11 Cr2 P5 118.3(2) . . ?
C15 Cr2 P5 96.96(19) . . ?
C14 Cr2 P5 110.5(3) . . ?
C13 Cr2 P5 146.8(3) . . ?
C12 Cr2 P5 155.9(2) . . ?
P21 Cr2 P5 87.3(4) . . ?
P31 Cr2 P5 94.3(5) . . ?
P41 Cr2 P5 61.1(5) . . ?
P51 Cr2 P5 9.5(7) . . ?
P11 Cr2 P5 43.4(5) . . ?
P22 Cr2 P5 98.7(3) . . ?
C12 C11 C15 108.70(18) . . ?
C12 C11 C16 125.7(2) . . ?
C15 C11 C16 125.5(2) . . ?
C12 C11 Cr2 71.60(12) . . ?
C15 C11 Cr2 71.32(12) . . ?
C16 C11 Cr2 125.37(15) . . ?
C11 C12 C13 107.54(18) . . ?
C11 C12 C17 126.3(2) . . ?
C13 C12 C17 126.0(2) . . ?
C11 C12 Cr2 70.78(12) . . ?
C13 C12 Cr2 71.11(12) . . ?
C17 C12 Cr2 126.83(16) . . ?
C14 C13 C12 108.28(18) . . ?
C14 C13 C18 125.0(2) . . ?
C12 C13 C18 126.6(2) . . ?
C14 C13 Cr2 71.16(11) . . ?
C12 C13 Cr2 71.27(12) . . ?
C18 C13 Cr2 126.40(16) . . ?
C13 C14 C15 108.03(18) . . ?
C13 C14 C19 125.1(2) . . ?
C15 C14 C19 126.8(2) . . ?
C13 C14 Cr2 71.20(11) . . ?
C15 C14 Cr2 71.01(11) . . ?
C19 C14 Cr2 125.91(16) . . ?
C11 C15 C14 107.45(18) . . ?
C11 C15 C20 126.1(2) . . ?
C14 C15 C20 126.4(2) . . ?
C11 C15 Cr2 70.92(12) . . ?
C14 C15 Cr2 71.24(11) . . ?
C20 C15 Cr2 125.53(15) . . ?
C11 C16 H16A 109.5 . . ?
C11 C16 H16B 109.5 . . ?
H16A C16 H16B 109.5 . . ?
C11 C16 H16C 109.5 . . ?
H16A C16 H16C 109.5 . . ?
H16B C16 H16C 109.5 . . ?
C12 C17 H17A 109.5 . . ?
C12 C17 H17B 109.5 . . ?
H17A C17 H17B 109.5 . . ?
C12 C17 H17C 109.5 . . ?
H17A C17 H17C 109.5 . . ?
H17B C17 H17C 109.5 . . ?
C13 C18 H18A 109.5 . . ?
C13 C18 H18B 109.5 . . ?
H18A C18 H18B 109.5 . . ?
C13 C18 H18C 109.5 . . ?
H18A C18 H18C 109.5 . . ?
H18B C18 H18C 109.5 . . ?
C14 C19 H19A 109.5 . . ?
C14 C19 H19B 109.5 . . ?
H19A C19 H19B 109.5 . . ?
C14 C19 H19C 109.5 . . ?
H19A C19 H19C 109.5 . . ?
H19B C19 H19C 109.5 . . ?
C15 C20 H20A 109.5 . . ?
C15 C20 H20B 109.5 . . ?
H20A C20 H20B 109.5 . . ?
C15 C20 H20C 109.5 . . ?
H20A C20 H20C 109.5 . . ?
H20B C20 H20C 109.5 . . ?

loop_
_geom_bond_atom_site_label_1
_geom_bond_atom_site_label_2
_geom_bond_distance
_geom_bond_site_symmetry_2
_geom_bond_publ_flag
Sb1 F1A 1.778(5) 14_545 ?
Sb1 F1A 1.778(5) . ?
Sb1 F2A 1.811(5) 14_545 ?
Sb1 F2A 1.811(5) . ?
Sb1 F2B 1.836(5) 14_545 ?
Sb1 F2B 1.837(5) . ?
Sb1 F3 1.857(2) . ?
Sb1 F3 1.857(2) 14_545 ?
Sb1 F1B 1.870(5) 14_545 ?
Sb1 F1B 1.870(5) . ?
Sb2 F4 1.862(2) . ?
Sb2 F4 1.862(2) 11_454 ?
Sb2 F6 1.8668(18) . ?
Sb2 F6 1.8668(18) 11_454 ?
Sb2 F5 1.871(2) . ?
Sb2 F5 1.871(2) 11_454 ?
C1 C5 1.424(3) . ?
C1 C2 1.425(3) . ?
C1 C6 1.502(3) . ?
C1 Cr1 2.210(2) . ?
C2 C3 1.427(3) . ?
C2 C7 1.501(3) . ?
C2 Cr1 2.199(2) . ?
C3 C4 1.425(3) . ?
C3 C8 1.499(3) . ?
C3 Cr1 2.204(2) . ?
C4 C5 1.424(3) . ?
C4 C9 1.494(3) . ?
C4 Cr1 2.202(2) . ?
C5 C10 1.494(3) . ?
C5 Cr1 2.2051(19) . ?
C6 H6A 0.9800 . ?
C6 H6B 0.9800 . ?
C6 H6C 0.9800 . ?
C7 H7A 0.9800 . ?
C7 H7B 0.9800 . ?
C7 H7C 0.9800 . ?
C8 H8A 0.9800 . ?
C8 H8B 0.9800 . ?
C8 H8C 0.9800 . ?
C9 H9A 0.9800 . ?
C9 H9B 0.9800 . ?
C9 H9C 0.9800 . ?
C10 H10A 0.9800 . ?
C10 H10B 0.9800 . ?
C10 H10C 0.9800 . ?
Cr1 P31 2.366(15) . ?
Cr1 P11 2.367(18) . ?
Cr1 P21 2.400(15) . ?
Cr1 P51 2.419(12) . ?
Cr1 P2 2.424(8) . ?
Cr1 P41 2.427(19) . ?
Cr1 P4 2.437(9) . ?
P11 P51 2.10(3) . ?
P11 P21 2.12(3) . ?
P11 Cr2 2.404(18) . ?
P21 P31 2.14(2) . ?
P21 Cr2 2.375(12) . ?
P31 P41 2.07(2) . ?
P31 Cr2 2.383(16) . ?
P41 P51 2.12(2) . ?
P41 Cr2 2.393(16) . ?
P51 Cr2 2.399(12) . ?
P1 P5 2.190(14) . ?
P1 P2 2.205(14) . ?
P1 Cr2 2.439(10) . ?
P2 P3 2.184(12) . ?
P2 Cr2 2.446(7) . ?
P3 P4 2.181(14) . ?
P3 Cr2 2.446(10) . ?
P4 P5 2.171(13) . ?
P4 Cr2 2.463(9) . ?
P5 Cr2 2.439(8) . ?
P12 P52 2.216(11) . ?
P12 P22 2.233(11) . ?
P12 Cr2 2.457(8) . ?
P22 P32 2.163(11) . ?
P22 Cr2 2.431(7) . ?
P32 P42 2.181(11) . ?
P32 Cr2 2.440(8) . ?
P42 P52 2.181(11) . ?
P42 Cr2 2.446(9) . ?
P52 Cr2 2.442(9) . ?
Cr2 C11 2.199(2) . ?
Cr2 C15 2.2040(19) . ?
Cr2 C14 2.2070(19) . ?
Cr2 C13 2.207(2) . ?
Cr2 C12 2.210(2) . ?
C11 C12 1.421(3) . ?
C11 C15 1.425(3) . ?
C11 C16 1.504(3) . ?
C12 C13 1.424(3) . ?
C12 C17 1.500(3) . ?
C13 C14 1.424(3) . ?
C13 C18 1.499(3) . ?
C14 C15 1.427(3) . ?
C14 C19 1.494(3) . ?
C15 C20 1.495(3) . ?
C16 H16A 0.9800 . ?
C16 H16B 0.9800 . ?
C16 H16C 0.9800 . ?
C17 H17A 0.9800 . ?
C17 H17B 0.9800 . ?
C17 H17C 0.9800 . ?
C18 H18A 0.9800 . ?
C18 H18B 0.9800 . ?
C18 H18C 0.9800 . ?
C19 H19A 0.9800 . ?
C19 H19B 0.9800 . ?
C19 H19C 0.9800 . ?
C20 H20A 0.9800 . ?
C20 H20B 0.9800 . ?
C20 H20C 0.9800 . ?

loop_
_geom_torsion_atom_site_label_1
_geom_torsion_atom_site_label_2
_geom_torsion_atom_site_label_3
_geom_torsion_atom_site_label_4
_geom_torsion
_geom_torsion_site_symmetry_1
_geom_torsion_site_symmetry_2
_geom_torsion_site_symmetry_3
_geom_torsion_site_symmetry_4
_geom_torsion_publ_flag
C5 C1 C2 C3 -0.4(2) . . . . ?
C6 C1 C2 C3 176.1(2) . . . . ?
Cr1 C1 C2 C3 -62.15(14) . . . . ?
C5 C1 C2 C7 -177.2(2) . . . . ?
C6 C1 C2 C7 -0.7(3) . . . . ?
Cr1 C1 C2 C7 121.1(2) . . . . ?
C5 C1 C2 Cr1 61.75(14) . . . . ?
C6 C1 C2 Cr1 -121.7(2) . . . . ?
C1 C2 C3 C4 0.5(2) . . . . ?
C7 C2 C3 C4 177.2(2) . . . . ?
Cr1 C2 C3 C4 -61.88(15) . . . . ?
C1 C2 C3 C8 -177.1(2) . . . . ?
C7 C2 C3 C8 -0.4(4) . . . . ?
Cr1 C2 C3 C8 120.5(2) . . . . ?
C1 C2 C3 Cr1 62.35(14) . . . . ?
C7 C2 C3 Cr1 -120.9(2) . . . . ?
C2 C3 C4 C5 -0.4(2) . . . . ?
C8 C3 C4 C5 177.2(2) . . . . ?
Cr1 C3 C4 C5 -62.16(15) . . . . ?
C2 C3 C4 C9 -176.8(2) . . . . ?
C8 C3 C4 C9 0.8(4) . . . . ?
Cr1 C3 C4 C9 121.4(2) . . . . ?
C2 C3 C4 Cr1 61.80(14) . . . . ?
C8 C3 C4 Cr1 -120.6(2) . . . . ?
C2 C1 C5 C4 0.2(2) . . . . ?
C6 C1 C5 C4 -176.3(2) . . . . ?
Cr1 C1 C5 C4 61.76(15) . . . . ?
C2 C1 C5 C10 175.6(2) . . . . ?
C6 C1 C5 C10 -0.9(4) . . . . ?
Cr1 C1 C5 C10 -122.8(2) . . . . ?
C2 C1 C5 Cr1 -61.59(14) . . . . ?
C6 C1 C5 Cr1 121.9(2) . . . . ?
C3 C4 C5 C1 0.1(2) . . . . ?
C9 C4 C5 C1 176.7(2) . . . . ?
Cr1 C4 C5 C1 -62.00(14) . . . . ?
C3 C4 C5 C10 -175.3(2) . . . . ?
C9 C4 C5 C10 1.2(4) . . . . ?
Cr1 C4 C5 C10 122.5(2) . . . . ?
C3 C4 C5 Cr1 62.11(15) . . . . ?
C9 C4 C5 Cr1 -121.3(2) . . . . ?
C1 C2 Cr1 C4 -80.02(13) . . . . ?
C3 C2 Cr1 C4 37.57(12) . . . . ?
C7 C2 Cr1 C4 159.2(2) . . . . ?
C1 C2 Cr1 C3 -117.58(18) . . . . ?
C7 C2 Cr1 C3 121.7(3) . . . . ?
C1 C2 Cr1 C5 -37.49(12) . . . . ?
C3 C2 Cr1 C5 80.10(13) . . . . ?
C7 C2 Cr1 C5 -158.2(2) . . . . ?
C3 C2 Cr1 C1 117.58(18) . . . . ?
C7 C2 Cr1 C1 -120.7(3) . . . . ?
C1 C2 Cr1 P31 170.5(5) . . . . ?
C3 C2 Cr1 P31 -71.9(5) . . . . ?
C7 C2 Cr1 P31 49.7(6) . . . . ?
C1 C2 Cr1 P11 65.0(6) . . . . ?
C3 C2 Cr1 P11 -177.4(6) . . . . ?
C7 C2 Cr1 P11 -55.8(7) . . . . ?
C1 C2 Cr1 P21 117.0(4) . . . . ?
C3 C2 Cr1 P21 -125.4(4) . . . . ?
C7 C2 Cr1 P21 -3.7(5) . . . . ?
C1 C2 Cr1 P51 6.8(11) . . . . ?
C3 C2 Cr1 P51 124.4(11) . . . . ?
C7 C2 Cr1 P51 -113.9(11) . . . . ?
C1 C2 Cr1 P2 127.4(3) . . . . ?
C3 C2 Cr1 P2 -115.0(3) . . . . ?
C7 C2 Cr1 P2 6.7(3) . . . . ?
C1 C2 Cr1 P41 -137.9(7) . . . . ?
C3 C2 Cr1 P41 -20.3(7) . . . . ?
C7 C2 Cr1 P41 101.4(7) . . . . ?
C1 C2 Cr1 P4 -120.5(5) . . . . ?
C3 C2 Cr1 P4 -2.9(5) . . . . ?
C7 C2 Cr1 P4 118.8(5) . . . . ?
C5 C4 Cr1 C2 79.74(13) . . . . ?
C3 C4 Cr1 C2 -37.64(13) . . . . ?
C9 C4 Cr1 C2 -159.8(3) . . . . ?
C5 C4 Cr1 C3 117.38(19) . . . . ?
C9 C4 Cr1 C3 -122.2(3) . . . . ?
C3 C4 Cr1 C5 -117.38(19) . . . . ?
C9 C4 Cr1 C5 120.5(3) . . . . ?
C5 C4 Cr1 C1 37.26(12) . . . . ?
C3 C4 Cr1 C1 -80.12(14) . . . . ?
C9 C4 Cr1 C1 157.7(3) . . . . ?
C5 C4 Cr1 P31 -176.4(6) . . . . ?
C3 C4 Cr1 P31 66.2(6) . . . . ?
C9 C4 Cr1 P31 -56.0(6) . . . . ?
C5 C4 Cr1 P11 -19.8(9) . . . . ?
C3 C4 Cr1 P11 -137.2(9) . . . . ?
C9 C4 Cr1 P11 100.7(9) . . . . ?
C5 C4 Cr1 P21 123.5(9) . . . . ?
C3 C4 Cr1 P21 6.1(10) . . . . ?
C9 C4 Cr1 P21 -116.0(9) . . . . ?
C5 C4 Cr1 P51 -73.8(5) . . . . ?
C3 C4 Cr1 P51 168.8(5) . . . . ?
C9 C4 Cr1 P51 46.6(6) . . . . ?
C5 C4 Cr1 P2 136.8(5) . . . . ?
C3 C4 Cr1 P2 19.4(5) . . . . ?
C9 C4 Cr1 P2 -102.8(5) . . . . ?
C5 C4 Cr1 P41 -125.9(5) . . . . ?
C3 C4 Cr1 P41 116.7(5) . . . . ?
C9 C4 Cr1 P41 -5.5(5) . . . . ?
C5 C4 Cr1 P4 -116.2(3) . . . . ?
C3 C4 Cr1 P4 126.4(3) . . . . ?
C9 C4 Cr1 P4 4.2(3) . . . . ?
C4 C3 Cr1 C2 117.34(18) . . . . ?
C8 C3 Cr1 C2 -121.7(3) . . . . ?
C2 C3 Cr1 C4 -117.34(18) . . . . ?
C8 C3 Cr1 C4 121.0(3) . . . . ?
C4 C3 Cr1 C5 37.55(13) . . . . ?
C2 C3 Cr1 C5 -79.79(13) . . . . ?
C8 C3 Cr1 C5 158.5(3) . . . . ?
C4 C3 Cr1 C1 79.94(14) . . . . ?
C2 C3 Cr1 C1 -37.40(12) . . . . ?
C8 C3 Cr1 C1 -159.1(3) . . . . ?
C4 C3 Cr1 P31 -124.5(5) . . . . ?
C2 C3 Cr1 P31 118.1(5) . . . . ?
C8 C3 Cr1 P31 -3.6(6) . . . . ?
C4 C3 Cr1 P11 122.8(13) . . . . ?
C2 C3 Cr1 P11 5.5(13) . . . . ?
C8 C3 Cr1 P11 -116.2(13) . . . . ?
C4 C3 Cr1 P21 -177.1(5) . . . . ?
C2 C3 Cr1 P21 65.6(5) . . . . ?
C8 C3 Cr1 P21 -56.2(5) . . . . ?
C4 C3 Cr1 P51 -20.7(8) . . . . ?
C2 C3 Cr1 P51 -138.1(8) . . . . ?
C8 C3 Cr1 P51 100.2(8) . . . . ?
C4 C3 Cr1 P2 -168.9(3) . . . . ?
C2 C3 Cr1 P2 73.8(3) . . . . ?
C8 C3 Cr1 P2 -47.9(4) . . . . ?
C4 C3 Cr1 P41 -73.6(4) . . . . ?
C2 C3 Cr1 P41 169.0(4) . . . . ?
C8 C3 Cr1 P41 47.3(5) . . . . ?
C4 C3 Cr1 P4 -64.0(3) . . . . ?
C2 C3 Cr1 P4 178.6(2) . . . . ?
C8 C3 Cr1 P4 56.9(3) . . . . ?
C1 C5 Cr1 C2 37.56(12) . . . . ?
C4 C5 Cr1 C2 -80.24(14) . . . . ?
C10 C5 Cr1 C2 159.2(2) . . . . ?
C1 C5 Cr1 C4 117.80(18) . . . . ?
C10 C5 Cr1 C4 -120.6(3) . . . . ?
C1 C5 Cr1 C3 80.23(13) . . . . ?
C4 C5 Cr1 C3 -37.58(13) . . . . ?
C10 C5 Cr1 C3 -158.1(2) . . . . ?
C4 C5 Cr1 C1 -117.80(18) . . . . ?
C10 C5 Cr1 C1 121.6(3) . . . . ?
C1 C5 Cr1 P31 125.2(11) . . . . ?
C4 C5 Cr1 P31 7.4(11) . . . . ?
C10 C5 Cr1 P31 -113.1(11) . . . . ?
C1 C5 Cr1 P11 -73.1(5) . . . . ?
C4 C5 Cr1 P11 169.1(5) . . . . ?
C10 C5 Cr1 P11 48.6(6) . . . . ?
C1 C5 Cr1 P21 -19.0(7) . . . . ?
C4 C5 Cr1 P21 -136.8(7) . . . . ?
C10 C5 Cr1 P21 102.6(7) . . . . ?
C1 C5 Cr1 P51 -125.6(5) . . . . ?
C4 C5 Cr1 P51 116.6(5) . . . . ?
C10 C5 Cr1 P51 -3.9(6) . . . . ?
C1 C5 Cr1 P2 -0.2(5) . . . . ?
C4 C5 Cr1 P2 -118.0(5) . . . . ?
C10 C5 Cr1 P2 121.5(5) . . . . ?
C1 C5 Cr1 P41 -176.8(6) . . . . ?
C4 C5 Cr1 P41 65.4(6) . . . . ?
C10 C5 Cr1 P41 -55.2(6) . . . . ?
C1 C5 Cr1 P4 -169.1(3) . . . . ?
C4 C5 Cr1 P4 73.1(3) . . . . ?
C10 C5 Cr1 P4 -47.5(4) . . . . ?
C5 C1 Cr1 C2 -117.40(18) . . . . ?
C6 C1 Cr1 C2 120.8(2) . . . . ?
C5 C1 Cr1 C4 -37.36(12) . . . . ?
C2 C1 Cr1 C4 80.04(14) . . . . ?
C6 C1 Cr1 C4 -159.1(2) . . . . ?
C5 C1 Cr1 C3 -79.88(13) . . . . ?
C2 C1 Cr1 C3 37.53(13) . . . . ?
C6 C1 Cr1 C3 158.3(2) . . . . ?
C2 C1 Cr1 C5 117.40(18) . . . . ?
C6 C1 Cr1 C5 -121.8(2) . . . . ?
C5 C1 Cr1 P31 -135.1(9) . . . . ?
C2 C1 Cr1 P31 -17.7(9) . . . . ?
C6 C1 Cr1 P31 103.1(9) . . . . ?
C5 C1 Cr1 P11 116.8(6) . . . . ?
C2 C1 Cr1 P11 -125.8(6) . . . . ?
C6 C1 Cr1 P11 -5.0(6) . . . . ?
C5 C1 Cr1 P21 169.6(4) . . . . ?
C2 C1 Cr1 P21 -73.0(4) . . . . ?
C6 C1 Cr1 P21 47.8(4) . . . . ?
C5 C1 Cr1 P51 65.8(6) . . . . ?
C2 C1 Cr1 P51 -176.8(6) . . . . ?
C6 C1 Cr1 P51 -56.0(6) . . . . ?
C5 C1 Cr1 P2 179.9(3) . . . . ?
C2 C1 Cr1 P2 -62.7(3) . . . . ?
C6 C1 Cr1 P2 58.1(3) . . . . ?
C5 C1 Cr1 P41 6.9(12) . . . . ?
C2 C1 Cr1 P41 124.3(12) . . . . ?
C6 C1 Cr1 P41 -114.9(12) . . . . ?
C5 C1 Cr1 P4 19.3(5) . . . . ?
C2 C1 Cr1 P4 136.7(5) . . . . ?
C6 C1 Cr1 P4 -102.4(6) . . . . ?
C2 Cr1 P11 P51 -153.8(5) . . . . ?
C4 Cr1 P11 P51 -70.7(10) . . . . ?
C3 Cr1 P11 P51 -157.6(10) . . . . ?
C5 Cr1 P11 P51 -83.7(6) . . . . ?
C1 Cr1 P11 P51 -119.8(5) . . . . ?
P31 Cr1 P11 P51 88.5(7) . . . . ?
P21 Cr1 P11 P51 127.6(8) . . . . ?
P2 Cr1 P11 P51 123.4(7) . . . . ?
P41 Cr1 P11 P51 37.5(6) . . . . ?
P4 Cr1 P11 P51 28.5(6) . . . . ?
C2 Cr1 P11 P21 78.6(6) . . . . ?
C4 Cr1 P11 P21 161.7(7) . . . . ?
C3 Cr1 P11 P21 74.8(13) . . . . ?
C5 Cr1 P11 P21 148.7(5) . . . . ?
C1 Cr1 P11 P21 112.6(5) . . . . ?
P31 Cr1 P11 P21 -39.1(7) . . . . ?
P51 Cr1 P11 P21 -127.6(8) . . . . ?
P2 Cr1 P11 P21 -4.2(6) . . . . ?
P41 Cr1 P11 P21 -90.1(6) . . . . ?
P4 Cr1 P11 P21 -99.1(5) . . . . ?
C2 Cr1 P11 Cr2 141.8(3) . . . . ?
C4 Cr1 P11 Cr2 -135.1(5) . . . . ?
C3 Cr1 P11 Cr2 138.0(8) . . . . ?
C5 Cr1 P11 Cr2 -148.0(3) . . . . ?
C1 Cr1 P11 Cr2 175.8(4) . . . . ?
P31 Cr1 P11 Cr2 24.2(7) . . . . ?
P21 Cr1 P11 Cr2 63.2(6) . . . . ?
P51 Cr1 P11 Cr2 -64.4(6) . . . . ?
P2 Cr1 P11 Cr2 59.0(5) . . . . ?
P41 Cr1 P11 Cr2 -26.9(6) . . . . ?
P4 Cr1 P11 Cr2 -35.9(5) . . . . ?
P51 P11 P21 P31 -2.9(13) . . . . ?
Cr1 P11 P21 P31 46.5(8) . . . . ?
Cr2 P11 P21 P31 -49.1(7) . . . . ?
P51 P11 P21 Cr2 46.2(8) . . . . ?
Cr1 P11 P21 Cr2 95.6(4) . . . . ?
P51 P11 P21 Cr1 -49.4(8) . . . . ?
Cr2 P11 P21 Cr1 -95.6(4) . . . . ?
C2 Cr1 P21 P11 -118.7(6) . . . . ?
C4 Cr1 P21 P11 -157.2(9) . . . . ?
C3 Cr1 P21 P11 -153.0(6) . . . . ?
C5 Cr1 P21 P11 -70.0(8) . . . . ?
C1 Cr1 P21 P11 -82.5(6) . . . . ?
P31 Cr1 P21 P11 128.3(8) . . . . ?
P51 Cr1 P21 P11 38.7(7) . . . . ?
P2 Cr1 P21 P11 159(3) . . . . ?
P41 Cr1 P21 P11 90.5(7) . . . . ?
P4 Cr1 P21 P11 82.2(6) . . . . ?
C2 Cr1 P21 P31 113.0(6) . . . . ?
C4 Cr1 P21 P31 74.5(10) . . . . ?
C3 Cr1 P21 P31 78.7(6) . . . . ?
C5 Cr1 P21 P31 161.7(7) . . . . ?
C1 Cr1 P21 P31 149.2(6) . . . . ?
P11 Cr1 P21 P31 -128.3(8) . . . . ?
P51 Cr1 P21 P31 -89.6(7) . . . . ?
P2 Cr1 P21 P31 31(3) . . . . ?
P41 Cr1 P21 P31 -37.8(7) . . . . ?
P4 Cr1 P21 P31 -46.1(6) . . . . ?
C2 Cr1 P21 Cr2 176.6(3) . . . . ?
C4 Cr1 P21 Cr2 138.1(6) . . . . ?
C3 Cr1 P21 Cr2 142.3(2) . . . . ?
C5 Cr1 P21 Cr2 -134.7(4) . . . . ?
C1 Cr1 P21 Cr2 -147.2(2) . . . . ?
P31 Cr1 P21 Cr2 63.6(6) . . . . ?
P11 Cr1 P21 Cr2 -64.7(6) . . . . ?
P51 Cr1 P21 Cr2 -26.0(6) . . . . ?
P2 Cr1 P21 Cr2 94(3) . . . . ?
P41 Cr1 P21 Cr2 25.8(6) . . . . ?
P4 Cr1 P21 Cr2 17.5(5) . . . . ?
P11 P21 P31 P41 3.0(13) . . . . ?
Cr2 P21 P31 P41 -46.7(8) . . . . ?
Cr1 P21 P31 P41 49.6(8) . . . . ?
P11 P21 P31 Cr1 -46.6(8) . . . . ?
Cr2 P21 P31 Cr1 -96.3(4) . . . . ?
P11 P21 P31 Cr2 49.6(8) . . . . ?
Cr1 P21 P31 Cr2 96.3(4) . . . . ?
C2 Cr1 P31 P41 149.3(6) . . . . ?
C4 Cr1 P31 P41 78.9(7) . . . . ?
C3 Cr1 P31 P41 113.3(6) . . . . ?
C5 Cr1 P31 P41 73.8(12) . . . . ?
C1 Cr1 P31 P41 161.0(8) . . . . ?
P11 Cr1 P31 P41 -89.3(8) . . . . ?
P21 Cr1 P31 P41 -128.1(8) . . . . ?
P51 Cr1 P31 P41 -37.3(8) . . . . ?
P2 Cr1 P31 P41 -135.6(9) . . . . ?
P4 Cr1 P31 P41 -3.7(8) . . . . ?
C2 Cr1 P31 P21 -82.6(5) . . . . ?
C4 Cr1 P31 P21 -153.1(4) . . . . ?
C3 Cr1 P31 P21 -118.7(5) . . . . ?
C5 Cr1 P31 P21 -158.2(8) . . . . ?
C1 Cr1 P31 P21 -70.9(9) . . . . ?
P11 Cr1 P31 P21 38.7(7) . . . . ?
P51 Cr1 P31 P21 90.8(7) . . . . ?
P2 Cr1 P31 P21 -7.6(6) . . . . ?
P41 Cr1 P31 P21 128.1(8) . . . . ?
P4 Cr1 P31 P21 124.3(6) . . . . ?
C2 Cr1 P31 Cr2 -145.7(3) . . . . ?
C4 Cr1 P31 Cr2 143.8(3) . . . . ?
C3 Cr1 P31 Cr2 178.3(4) . . . . ?
C5 Cr1 P31 Cr2 138.8(7) . . . . ?
C1 Cr1 P31 Cr2 -134.0(5) . . . . ?
P11 Cr1 P31 Cr2 -24.4(7) . . . . ?
P21 Cr1 P31 Cr2 -63.1(5) . . . . ?
P51 Cr1 P31 Cr2 27.7(7) . . . . ?
P2 Cr1 P31 Cr2 -70.7(5) . . . . ?
P41 Cr1 P31 Cr2 65.0(7) . . . . ?
P4 Cr1 P31 Cr2 61.2(5) . . . . ?
P21 P31 P41 P51 -1.9(13) . . . . ?
Cr1 P31 P41 P51 46.7(8) . . . . ?
Cr2 P31 P41 P51 -47.8(8) . . . . ?
P21 P31 P41 Cr2 45.9(8) . . . . ?
Cr1 P31 P41 Cr2 94.5(5) . . . . ?
P21 P31 P41 Cr1 -48.6(8) . . . . ?
Cr2 P31 P41 Cr1 -94.5(5) . . . . ?
C2 Cr1 P41 P31 -67.9(9) . . . . ?
C4 Cr1 P41 P31 -117.7(6) . . . . ?
C3 Cr1 P41 P31 -81.3(6) . . . . ?
C5 Cr1 P41 P31 -152.0(5) . . . . ?
C1 Cr1 P41 P31 -156.7(9) . . . . ?
P11 Cr1 P41 P31 92.0(8) . . . . ?
P21 Cr1 P41 P31 39.2(7) . . . . ?
P51 Cr1 P41 P31 129.6(9) . . . . ?
P2 Cr1 P41 P31 29.5(6) . . . . ?
P4 Cr1 P41 P31 160(4) . . . . ?
C2 Cr1 P41 P51 162.5(6) . . . . ?
C4 Cr1 P41 P51 112.7(5) . . . . ?
C3 Cr1 P41 P51 149.1(5) . . . . ?
C5 Cr1 P41 P51 78.4(6) . . . . ?
C1 Cr1 P41 P51 73.7(12) . . . . ?
P31 Cr1 P41 P51 -129.6(9) . . . . ?
P11 Cr1 P41 P51 -37.6(8) . . . . ?
P21 Cr1 P41 P51 -90.4(6) . . . . ?
P2 Cr1 P41 P51 -100.1(6) . . . . ?
P4 Cr1 P41 P51 31(3) . . . . ?
C2 Cr1 P41 Cr2 -132.8(5) . . . . ?
C4 Cr1 P41 Cr2 177.4(3) . . . . ?
C3 Cr1 P41 Cr2 -146.2(3) . . . . ?
C5 Cr1 P41 Cr2 143.2(2) . . . . ?
C1 Cr1 P41 Cr2 138.4(8) . . . . ?
P31 Cr1 P41 Cr2 -64.9(6) . . . . ?
P11 Cr1 P41 Cr2 27.1(7) . . . . ?
P21 Cr1 P41 Cr2 -25.7(5) . . . . ?
P51 Cr1 P41 Cr2 64.7(6) . . . . ?
P2 Cr1 P41 Cr2 -35.4(4) . . . . ?
P4 Cr1 P41 Cr2 96(4) . . . . ?
P21 P11 P51 P41 1.8(13) . . . . ?
Cr1 P11 P51 P41 -47.1(8) . . . . ?
Cr2 P11 P51 P41 47.5(8) . . . . ?
P21 P11 P51 Cr2 -45.7(8) . . . . ?
Cr1 P11 P51 Cr2 -94.7(5) . . . . ?
P21 P11 P51 Cr1 48.9(8) . . . . ?
Cr2 P11 P51 Cr1 94.7(5) . . . . ?
P31 P41 P51 P11 0.1(13) . . . . ?
Cr2 P41 P51 P11 -47.8(8) . . . . ?
Cr1 P41 P51 P11 46.3(8) . . . . ?
P31 P41 P51 Cr2 47.9(8) . . . . ?
Cr1 P41 P51 Cr2 94.1(4) . . . . ?
P31 P41 P51 Cr1 -46.2(8) . . . . ?
Cr2 P41 P51 Cr1 -94.1(4) . . . . ?
C2 Cr1 P51 P11 72.5(12) . . . . ?
C4 Cr1 P51 P11 148.1(6) . . . . ?
C3 Cr1 P51 P11 161.7(8) . . . . ?
C5 Cr1 P51 P11 111.6(6) . . . . ?
C1 Cr1 P51 P11 77.3(7) . . . . ?
P31 Cr1 P51 P11 -92.5(8) . . . . ?
P21 Cr1 P51 P11 -39.1(7) . . . . ?
P2 Cr1 P51 P11 -48.2(7) . . . . ?
P41 Cr1 P51 P11 -129.3(8) . . . . ?
P4 Cr1 P51 P11 -136.4(8) . . . . ?
C2 Cr1 P51 P41 -158.2(9) . . . . ?
C4 Cr1 P51 P41 -82.7(5) . . . . ?
C3 Cr1 P51 P41 -69.0(8) . . . . ?
C5 Cr1 P51 P41 -119.1(5) . . . . ?
C1 Cr1 P51 P41 -153.4(5) . . . . ?
P31 Cr1 P51 P41 36.8(7) . . . . ?
P11 Cr1 P51 P41 129.3(8) . . . . ?
P21 Cr1 P51 P41 90.2(7) . . . . ?
P2 Cr1 P51 P41 81.1(6) . . . . ?
P4 Cr1 P51 P41 -7.2(7) . . . . ?
C2 Cr1 P51 Cr2 137.4(7) . . . . ?
C4 Cr1 P51 Cr2 -147.1(3) . . . . ?
C3 Cr1 P51 Cr2 -133.4(4) . . . . ?
C5 Cr1 P51 Cr2 176.5(4) . . . . ?
C1 Cr1 P51 Cr2 142.2(3) . . . . ?
P31 Cr1 P51 Cr2 -27.6(7) . . . . ?
P11 Cr1 P51 Cr2 64.9(7) . . . . ?
P21 Cr1 P51 Cr2 25.8(6) . . . . ?
P2 Cr1 P51 Cr2 16.7(6) . . . . ?
P41 Cr1 P51 Cr2 -64.4(6) . . . . ?
P4 Cr1 P51 Cr2 -71.6(5) . . . . ?
C2 Cr1 P1 P5 -148.4(3) . . . . ?
C4 Cr1 P1 P5 -76.9(6) . . . . ?
C3 Cr1 P1 P5 -161.4(4) . . . . ?
C5 Cr1 P1 P5 -78.8(3) . . . . ?
C1 Cr1 P1 P5 -112.2(3) . . . . ?
P31 Cr1 P1 P5 97.5(6) . . . . ?
P11 Cr1 P1 P5 -18(4) . . . . ?
P21 Cr1 P1 P5 132.3(7) . . . . ?
P51 Cr1 P1 P5 6.2(6) . . . . ?
P2 Cr1 P1 P5 129.1(4) . . . . ?
P41 Cr1 P1 P5 47.0(5) . . . . ?
P4 Cr1 P1 P5 37.5(3) . . . . ?
C2 Cr1 P1 P2 82.5(3) . . . . ?
C4 Cr1 P1 P2 154.0(5) . . . . ?
C3 Cr1 P1 P2 69.5(6) . . . . ?
C5 Cr1 P1 P2 152.1(3) . . . . ?
C1 Cr1 P1 P2 118.7(3) . . . . ?
P31 Cr1 P1 P2 -31.6(6) . . . . ?
P11 Cr1 P1 P2 -147(4) . . . . ?
P21 Cr1 P1 P2 3.2(7) . . . . ?
P51 Cr1 P1 P2 -123.0(6) . . . . ?
P41 Cr1 P1 P2 -82.1(5) . . . . ?
P4 Cr1 P1 P2 -91.6(3) . . . . ?
C2 Cr1 P1 Cr2 147.01(17) . . . . ?
C4 Cr1 P1 Cr2 -141.5(4) . . . . ?
C3 Cr1 P1 Cr2 134.0(3) . . . . ?
C5 Cr1 P1 Cr2 -143.34(17) . . . . ?
C1 Cr1 P1 Cr2 -176.7(2) . . . . ?
P31 Cr1 P1 Cr2 32.9(5) . . . . ?
P11 Cr1 P1 Cr2 -82(4) . . . . ?
P21 Cr1 P1 Cr2 67.8(5) . . . . ?
P51 Cr1 P1 Cr2 -58.4(4) . . . . ?
P2 Cr1 P1 Cr2 64.5(3) . . . . ?
P41 Cr1 P1 Cr2 -17.6(5) . . . . ?
P4 Cr1 P1 Cr2 -27.1(3) . . . . ?
P5 P1 P2 P3 0.8(7) . . . . ?
Cr1 P1 P2 P3 47.4(4) . . . . ?
Cr2 P1 P2 P3 -46.2(4) . . . . ?
P5 P1 P2 Cr1 -46.6(4) . . . . ?
Cr2 P1 P2 Cr1 -93.6(2) . . . . ?
P5 P1 P2 Cr2 47.0(4) . . . . ?
Cr1 P1 P2 Cr2 93.6(2) . . . . ?
C2 Cr1 P2 P3 119.6(4) . . . . ?
C4 Cr1 P2 P3 70.7(5) . . . . ?
C3 Cr1 P2 P3 83.2(4) . . . . ?
C5 Cr1 P2 P3 152.8(5) . . . . ?
C1 Cr1 P2 P3 152.7(3) . . . . ?
P31 Cr1 P2 P3 2.9(9) . . . . ?
P11 Cr1 P2 P3 -122.6(7) . . . . ?
P21 Cr1 P2 P3 -141(3) . . . . ?
P51 Cr1 P2 P3 -81.2(6) . . . . ?
P41 Cr1 P2 P3 -30.1(6) . . . . ?
P4 Cr1 P2 P3 -37.4(4) . . . . ?
C2 Cr1 P2 P1 -111.5(3) . . . . ?
C4 Cr1 P2 P1 -160.4(4) . . . . ?
C3 Cr1 P2 P1 -147.9(3) . . . . ?
C5 Cr1 P2 P1 -78.2(5) . . . . ?
C1 Cr1 P2 P1 -78.4(3) . . . . ?
P31 Cr1 P2 P1 131.8(7) . . . . ?
P11 Cr1 P2 P1 6.3(7) . . . . ?
P21 Cr1 P2 P1 -12(3) . . . . ?
P51 Cr1 P2 P1 47.7(6) . . . . ?
P41 Cr1 P2 P1 98.8(6) . . . . ?
P4 Cr1 P2 P1 91.5(4) . . . . ?
C2 Cr1 P2 Cr2 -175.67(19) . . . . ?
C4 Cr1 P2 Cr2 135.5(2) . . . . ?
C3 Cr1 P2 Cr2 147.98(15) . . . . ?
C5 Cr1 P2 Cr2 -142.4(3) . . . . ?
C1 Cr1 P2 Cr2 -142.52(15) . . . . ?
P31 Cr1 P2 Cr2 67.7(6) . . . . ?
P11 Cr1 P2 Cr2 -57.9(5) . . . . ?
P21 Cr1 P2 Cr2 -77(3) . . . . ?
P51 Cr1 P2 Cr2 -16.4(5) . . . . ?
P41 Cr1 P2 Cr2 34.6(5) . . . . ?
P4 Cr1 P2 Cr2 27.3(3) . . . . ?
P1 P2 P3 P4 -1.6(7) . . . . ?
Cr1 P2 P3 P4 45.5(4) . . . . ?
Cr2 P2 P3 P4 -47.5(4) . . . . ?
P1 P2 P3 Cr2 45.9(4) . . . . ?
Cr1 P2 P3 Cr2 93.0(2) . . . . ?
P1 P2 P3 Cr1 -47.0(4) . . . . ?
Cr2 P2 P3 Cr1 -93.0(2) . . . . ?
C2 Cr1 P3 P4 152.7(3) . . . . ?
C4 Cr1 P3 P4 83.0(4) . . . . ?
C3 Cr1 P3 P4 119.2(4) . . . . ?
C5 Cr1 P3 P4 70.6(6) . . . . ?
C1 Cr1 P3 P4 154.0(5) . . . . ?
P31 Cr1 P3 P4 -144(4) . . . . ?
P11 Cr1 P3 P4 -81.8(6) . . . . ?
P21 Cr1 P3 P4 -123.1(6) . . . . ?
P51 Cr1 P3 P4 -30.5(6) . . . . ?
P2 Cr1 P3 P4 -130.5(5) . . . . ?
P41 Cr1 P3 P4 2.8(9) . . . . ?
C2 Cr1 P3 P2 -76.8(3) . . . . ?
C4 Cr1 P3 P2 -146.5(2) . . . . ?
C3 Cr1 P3 P2 -110.3(3) . . . . ?
C5 Cr1 P3 P2 -158.9(3) . . . . ?
C1 Cr1 P3 P2 -75.5(6) . . . . ?
P31 Cr1 P3 P2 -13(4) . . . . ?
P11 Cr1 P3 P2 48.8(6) . . . . ?
P21 Cr1 P3 P2 7.4(5) . . . . ?
P51 Cr1 P3 P2 100.0(5) . . . . ?
P41 Cr1 P3 P2 133.3(7) . . . . ?
P4 Cr1 P3 P2 130.5(5) . . . . ?
C2 Cr1 P3 Cr2 -141.74(17) . . . . ?
C4 Cr1 P3 Cr2 148.53(18) . . . . ?
C3 Cr1 P3 Cr2 -175.2(2) . . . . ?
C5 Cr1 P3 Cr2 136.2(3) . . . . ?
C1 Cr1 P3 Cr2 -140.4(4) . . . . ?
P31 Cr1 P3 Cr2 -78(4) . . . . ?
P11 Cr1 P3 Cr2 -16.2(6) . . . . ?
P21 Cr1 P3 Cr2 -57.5(4) . . . . ?
P51 Cr1 P3 Cr2 35.1(5) . . . . ?
P2 Cr1 P3 Cr2 -64.9(3) . . . . ?
P41 Cr1 P3 Cr2 68.4(7) . . . . ?
P4 Cr1 P3 Cr2 65.6(4) . . . . ?
P2 P3 P4 P5 1.7(7) . . . . ?
Cr2 P3 P4 P5 -45.5(4) . . . . ?
Cr1 P3 P4 P5 47.0(4) . . . . ?
P2 P3 P4 Cr1 -45.2(4) . . . . ?
Cr2 P3 P4 Cr1 -92.4(3) . . . . ?
P2 P3 P4 Cr2 47.2(4) . . . . ?
Cr1 P3 P4 Cr2 92.4(3) . . . . ?
C2 Cr1 P4 P5 155.4(4) . . . . ?
C4 Cr1 P4 P5 119.7(3) . . . . ?
C3 Cr1 P4 P5 153.4(3) . . . . ?
C5 Cr1 P4 P5 83.6(4) . . . . ?
C1 Cr1 P4 P5 71.0(6) . . . . ?
P31 Cr1 P4 P5 -123.3(6) . . . . ?
P11 Cr1 P4 P5 -29.4(6) . . . . ?
P21 Cr1 P4 P5 -81.6(5) . . . . ?
P51 Cr1 P4 P5 3.5(7) . . . . ?
P2 Cr1 P4 P5 -91.8(4) . . . . ?
P41 Cr1 P4 P5 -141(4) . . . . ?
C2 Cr1 P4 P3 -75.3(5) . . . . ?
C4 Cr1 P4 P3 -111.0(4) . . . . ?
C3 Cr1 P4 P3 -77.3(4) . . . . ?
C5 Cr1 P4 P3 -147.1(3) . . . . ?
C1 Cr1 P4 P3 -159.7(4) . . . . ?
P31 Cr1 P4 P3 6.0(7) . . . . ?
P11 Cr1 P4 P3 99.9(6) . . . . ?
P21 Cr1 P4 P3 47.7(5) . . . . ?
P51 Cr1 P4 P3 132.9(7) . . . . ?
P2 Cr1 P4 P3 37.6(4) . . . . ?
P41 Cr1 P4 P3 -11(4) . . . . ?
C2 Cr1 P4 Cr2 -140.0(3) . . . . ?
C4 Cr1 P4 Cr2 -175.67(19) . . . . ?
C3 Cr1 P4 Cr2 -141.98(16) . . . . ?
C5 Cr1 P4 Cr2 148.19(13) . . . . ?
C1 Cr1 P4 Cr2 135.6(3) . . . . ?
P31 Cr1 P4 Cr2 -58.7(5) . . . . ?
P11 Cr1 P4 Cr2 35.2(6) . . . . ?
P21 Cr1 P4 Cr2 -17.0(4) . . . . ?
P51 Cr1 P4 Cr2 68.1(6) . . . . ?
P2 Cr1 P4 Cr2 -27.2(3) . . . . ?
P41 Cr1 P4 Cr2 -76(4) . . . . ?
P3 P4 P5 P1 -1.2(7) . . . . ?
Cr1 P4 P5 P1 45.9(4) . . . . ?
Cr2 P4 P5 P1 -46.7(4) . . . . ?
P3 P4 P5 Cr2 45.5(4) . . . . ?
Cr1 P4 P5 Cr2 92.6(2) . . . . ?
P3 P4 P5 Cr1 -47.1(5) . . . . ?
Cr2 P4 P5 Cr1 -92.6(2) . . . . ?
P2 P1 P5 P4 0.3(7) . . . . ?
Cr1 P1 P5 P4 -46.0(4) . . . . ?
Cr2 P1 P5 P4 47.2(4) . . . . ?
P2 P1 P5 Cr2 -47.0(4) . . . . ?
Cr1 P1 P5 Cr2 -93.2(3) . . . . ?
P2 P1 P5 Cr1 46.2(4) . . . . ?
Cr2 P1 P5 Cr1 93.2(3) . . . . ?
C2 Cr1 P5 P4 -160.4(4) . . . . ?
C4 Cr1 P5 P4 -77.1(3) . . . . ?
C3 Cr1 P5 P4 -73.9(6) . . . . ?
C5 Cr1 P5 P4 -111.0(3) . . . . ?
C1 Cr1 P5 P4 -147.3(3) . . . . ?
P31 Cr1 P5 P4 46.7(6) . . . . ?
P11 Cr1 P5 P4 134.7(8) . . . . ?
P21 Cr1 P5 P4 99.5(5) . . . . ?
P51 Cr1 P5 P4 -15(3) . . . . ?
P2 Cr1 P5 P4 91.4(4) . . . . ?
P41 Cr1 P5 P4 7.0(6) . . . . ?
C2 Cr1 P5 P1 69.3(6) . . . . ?
C4 Cr1 P5 P1 152.6(3) . . . . ?
C3 Cr1 P5 P1 155.7(5) . . . . ?
C5 Cr1 P5 P1 118.7(4) . . . . ?
C1 Cr1 P5 P1 82.4(4) . . . . ?
P31 Cr1 P5 P1 -83.6(6) . . . . ?
P11 Cr1 P5 P1 4.4(10) . . . . ?
P21 Cr1 P5 P1 -30.8(5) . . . . ?
P51 Cr1 P5 P1 -145(3) . . . . ?
P2 Cr1 P5 P1 -38.9(4) . . . . ?
P41 Cr1 P5 P1 -123.3(6) . . . . ?
P4 Cr1 P5 P1 -130.3(5) . . . . ?
C2 Cr1 P5 Cr2 133.9(3) . . . . ?
C4 Cr1 P5 Cr2 -142.75(16) . . . . ?
C3 Cr1 P5 Cr2 -139.6(4) . . . . ?
C5 Cr1 P5 Cr2 -176.7(2) . . . . ?
C1 Cr1 P5 Cr2 147.01(16) . . . . ?
P31 Cr1 P5 Cr2 -19.0(6) . . . . ?
P11 Cr1 P5 Cr2 69.0(7) . . . . ?
P21 Cr1 P5 Cr2 33.8(4) . . . . ?
P51 Cr1 P5 Cr2 -81(3) . . . . ?
P2 Cr1 P5 Cr2 25.7(3) . . . . ?
P41 Cr1 P5 Cr2 -58.7(4) . . . . ?
P4 Cr1 P5 Cr2 -65.7(3) . . . . ?
C2 Cr1 P12 P52 -139.4(3) . . . . ?
C4 Cr1 P12 P52 -102.1(8) . . . . ?
C3 Cr1 P12 P52 -162.0(3) . . . . ?
C5 Cr1 P12 P52 -73.5(3) . . . . ?
C1 Cr1 P12 P52 -101.1(3) . . . . ?
P31 Cr1 P12 P52 109.2(6) . . . . ?
P11 Cr1 P12 P52 -12.3(12) . . . . ?
P21 Cr1 P12 P52 138.0(8) . . . . ?
P51 Cr1 P12 P52 15.7(6) . . . . ?
P2 Cr1 P12 P52 136.5(5) . . . . ?
P41 Cr1 P12 P52 62.1(5) . . . . ?
P4 Cr1 P12 P52 52.4(4) . . . . ?
C2 Cr1 P12 P22 92.7(3) . . . . ?
C4 Cr1 P12 P22 130.0(8) . . . . ?
C3 Cr1 P12 P22 70.1(4) . . . . ?
C5 Cr1 P12 P22 158.6(3) . . . . ?
C1 Cr1 P12 P22 130.9(3) . . . . ?
P31 Cr1 P12 P22 -18.7(6) . . . . ?
P11 Cr1 P12 P22 -140.2(13) . . . . ?
P21 Cr1 P12 P22 10.1(7) . . . . ?
P51 Cr1 P12 P22 -112.2(5) . . . . ?
P2 Cr1 P12 P22 8.6(4) . . . . ?
P41 Cr1 P12 P22 -65.8(5) . . . . ?
P4 Cr1 P12 P22 -75.6(4) . . . . ?
C2 Cr1 P12 Cr2 156.34(18) . . . . ?
C4 Cr1 P12 Cr2 -166.4(7) . . . . ?
C3 Cr1 P12 Cr2 133.79(16) . . . . ?
C5 Cr1 P12 Cr2 -137.75(14) . . . . ?
C1 Cr1 P12 Cr2 -165.4(2) . . . . ?
P31 Cr1 P12 Cr2 45.0(5) . . . . ?
P11 Cr1 P12 Cr2 -76.5(12) . . . . ?
P21 Cr1 P12 Cr2 73.8(7) . . . . ?
P51 Cr1 P12 Cr2 -48.5(4) . . . . ?
P2 Cr1 P12 Cr2 72.3(4) . . . . ?
P41 Cr1 P12 Cr2 -2.1(5) . . . . ?
P4 Cr1 P12 Cr2 -11.9(3) . . . . ?
P52 P12 P22 P32 -0.5(6) . . . . ?
Cr1 P12 P22 P32 46.5(3) . . . . ?
Cr2 P12 P22 P32 -46.6(4) . . . . ?
P52 P12 P22 Cr2 46.1(3) . . . . ?
Cr1 P12 P22 Cr2 93.1(2) . . . . ?
P52 P12 P22 Cr1 -47.0(3) . . . . ?
Cr2 P12 P22 Cr1 -93.1(2) . . . . ?
C2 Cr1 P22 P32 130.5(3) . . . . ?
C4 Cr1 P22 P32 69.2(4) . . . . ?
C3 Cr1 P22 P32 92.0(3) . . . . ?
C5 Cr1 P22 P32 128.2(9) . . . . ?
C1 Cr1 P22 P32 158.2(3) . . . . ?
P31 Cr1 P22 P32 9.9(9) . . . . ?
P11 Cr1 P22 P32 -113.3(6) . . . . ?
P21 Cr1 P22 P32 -141.3(10) . . . . ?
P51 Cr1 P22 P32 -66.1(6) . . . . ?
P2 Cr1 P22 P32 -150.2(11) . . . . ?
P41 Cr1 P22 P32 -18.7(6) . . . . ?
P4 Cr1 P22 P32 -24.6(4) . . . . ?
C2 Cr1 P22 P12 -99.3(3) . . . . ?
C4 Cr1 P22 P12 -160.7(2) . . . . ?
C3 Cr1 P22 P12 -137.8(3) . . . . ?
C5 Cr1 P22 P12 -101.6(9) . . . . ?
C1 Cr1 P22 P12 -71.6(3) . . . . ?
P31 Cr1 P22 P12 140.1(10) . . . . ?
P11 Cr1 P22 P12 16.8(6) . . . . ?
P21 Cr1 P22 P12 -11.1(8) . . . . ?
P51 Cr1 P22 P12 64.1(6) . . . . ?
P2 Cr1 P22 P12 -20.0(8) . . . . ?
P41 Cr1 P22 P12 111.5(5) . . . . ?
P4 Cr1 P22 P12 105.6(4) . . . . ?
C2 Cr1 P22 Cr2 -164.1(2) . . . . ?
C4 Cr1 P22 Cr2 134.53(16) . . . . ?
C3 Cr1 P22 Cr2 157.4(2) . . . . ?
C5 Cr1 P22 Cr2 -166.4(7) . . . . ?
C1 Cr1 P22 Cr2 -136.38(15) . . . . ?
P31 Cr1 P22 Cr2 75.3(9) . . . . ?
P11 Cr1 P22 Cr2 -48.0(5) . . . . ?
P21 Cr1 P22 Cr2 -75.9(8) . . . . ?
P51 Cr1 P22 Cr2 -0.7(6) . . . . ?
P2 Cr1 P22 Cr2 -84.8(9) . . . . ?
P41 Cr1 P22 Cr2 46.6(5) . . . . ?
P4 Cr1 P22 Cr2 40.8(3) . . . . ?
P12 P22 P32 P42 -0.1(6) . . . . ?
Cr2 P22 P32 P42 -46.4(4) . . . . ?
Cr1 P22 P32 P42 45.8(4) . . . . ?
P12 P22 P32 Cr2 46.4(4) . . . . ?
Cr1 P22 P32 Cr2 92.2(2) . . . . ?
P12 P22 P32 Cr1 -45.8(3) . . . . ?
Cr2 P22 P32 Cr1 -92.2(2) . . . . ?
C2 Cr1 P32 P22 -71.0(4) . . . . ?
C4 Cr1 P32 P22 -137.8(3) . . . . ?
C3 Cr1 P32 P22 -99.4(3) . . . . ?
C5 Cr1 P32 P22 -160.1(3) . . . . ?
C1 Cr1 P32 P22 -97.6(8) . . . . ?
P31 Cr1 P32 P22 -12.1(11) . . . . ?
P11 Cr1 P32 P22 63.7(6) . . . . ?
P21 Cr1 P32 P22 16.6(5) . . . . ?
P51 Cr1 P32 P22 111.4(5) . . . . ?
P2 Cr1 P32 P22 8.6(3) . . . . ?
P41 Cr1 P32 P22 140.1(10) . . . . ?
P4 Cr1 P32 P22 138.6(5) . . . . ?
C2 Cr1 P32 P42 158.8(3) . . . . ?
C4 Cr1 P32 P42 92.0(3) . . . . ?
C3 Cr1 P32 P42 130.4(3) . . . . ?
C5 Cr1 P32 P42 69.7(4) . . . . ?
C1 Cr1 P32 P42 132.2(8) . . . . ?
P31 Cr1 P32 P42 -142.3(12) . . . . ?
P11 Cr1 P32 P42 -66.5(6) . . . . ?
P21 Cr1 P32 P42 -113.6(5) . . . . ?
P51 Cr1 P32 P42 -18.8(5) . . . . ?
P2 Cr1 P32 P42 -121.6(4) . . . . ?
P41 Cr1 P32 P42 9.9(10) . . . . ?
P4 Cr1 P32 P42 8.4(5) . . . . ?
C2 Cr1 P32 Cr2 -135.96(15) . . . . ?
C4 Cr1 P32 Cr2 157.22(18) . . . . ?
C3 Cr1 P32 Cr2 -164.4(2) . . . . ?
C5 Cr1 P32 Cr2 134.93(17) . . . . ?
C1 Cr1 P32 Cr2 -162.6(7) . . . . ?
P31 Cr1 P32 Cr2 -77.1(11) . . . . ?
P11 Cr1 P32 Cr2 -1.3(6) . . . . ?
P21 Cr1 P32 Cr2 -48.4(4) . . . . ?
P51 Cr1 P32 Cr2 46.4(5) . . . . ?
P2 Cr1 P32 Cr2 -56.4(2) . . . . ?
P41 Cr1 P32 Cr2 75.1(10) . . . . ?
P4 Cr1 P32 Cr2 73.6(4) . . . . ?
P22 P32 P42 P52 0.7(6) . . . . ?
Cr2 P32 P42 P52 -45.7(4) . . . . ?
Cr1 P32 P42 P52 46.9(4) . . . . ?
P22 P32 P42 Cr1 -46.3(4) . . . . ?
Cr2 P32 P42 Cr1 -92.6(2) . . . . ?
P22 P32 P42 Cr2 46.3(4) . . . . ?
Cr1 P32 P42 Cr2 92.6(2) . . . . ?
C2 Cr1 P42 P52 132.7(8) . . . . ?
C4 Cr1 P42 P52 130.3(3) . . . . ?
C3 Cr1 P42 P52 159.0(3) . . . . ?
C5 Cr1 P42 P52 91.9(3) . . . . ?
C1 Cr1 P42 P52 69.3(4) . . . . ?
P31 Cr1 P42 P52 -114.5(6) . . . . ?
P11 Cr1 P42 P52 -18.2(6) . . . . ?
P21 Cr1 P42 P52 -66.9(5) . . . . ?
P51 Cr1 P42 P52 10.3(8) . . . . ?
P2 Cr1 P42 P52 -77.5(4) . . . . ?
P41 Cr1 P42 P52 -141.0(12) . . . . ?
P4 Cr1 P42 P52 -149.7(13) . . . . ?
C2 Cr1 P42 P32 -97.8(8) . . . . ?
C4 Cr1 P42 P32 -100.2(3) . . . . ?
C3 Cr1 P42 P32 -71.5(4) . . . . ?
C5 Cr1 P42 P32 -138.6(3) . . . . ?
C1 Cr1 P42 P32 -161.3(3) . . . . ?
P31 Cr1 P42 P32 14.9(6) . . . . ?
P11 Cr1 P42 P32 111.3(6) . . . . ?
P21 Cr1 P42 P32 62.5(5) . . . . ?
P51 Cr1 P42 P32 139.8(9) . . . . ?
P2 Cr1 P42 P32 52.0(4) . . . . ?
P41 Cr1 P42 P32 -11.6(11) . . . . ?
P4 Cr1 P42 P32 -20.2(10) . . . . ?
C2 Cr1 P42 Cr2 -162.5(7) . . . . ?
C4 Cr1 P42 Cr2 -165.0(2) . . . . ?
C3 Cr1 P42 Cr2 -136.23(16) . . . . ?
C5 Cr1 P42 Cr2 156.66(18) . . . . ?
C1 Cr1 P42 Cr2 134.00(18) . . . . ?
P31 Cr1 P42 Cr2 -49.8(5) . . . . ?
P11 Cr1 P42 Cr2 46.6(5) . . . . ?
P21 Cr1 P42 Cr2 -2.2(5) . . . . ?
P51 Cr1 P42 Cr2 75.1(8) . . . . ?
P2 Cr1 P42 Cr2 -12.7(3) . . . . ?
P41 Cr1 P42 Cr2 -76.3(11) . . . . ?
P4 Cr1 P42 Cr2 -85.0(11) . . . . ?
P32 P42 P52 P12 -1.0(6) . . . . ?
Cr1 P42 P52 P12 46.3(4) . . . . ?
Cr2 P42 P52 P12 -46.7(4) . . . . ?
P32 P42 P52 Cr2 45.6(4) . . . . ?
Cr1 P42 P52 Cr2 92.9(2) . . . . ?
P32 P42 P52 Cr1 -47.3(4) . . . . ?
Cr2 P42 P52 Cr1 -92.9(2) . . . . ?
P22 P12 P52 P42 1.0(6) . . . . ?
Cr1 P12 P52 P42 -46.2(4) . . . . ?
Cr2 P12 P52 P42 46.7(4) . . . . ?
P22 P12 P52 Cr2 -45.8(3) . . . . ?
Cr1 P12 P52 Cr2 -92.9(2) . . . . ?
P22 P12 P52 Cr1 47.2(3) . . . . ?
Cr2 P12 P52 Cr1 92.9(2) . . . . ?
C2 Cr1 P52 P42 -161.9(3) . . . . ?
C4 Cr1 P52 P42 -72.1(4) . . . . ?
C3 Cr1 P52 P42 -98.8(9) . . . . ?
C5 Cr1 P52 P42 -100.8(3) . . . . ?
C1 Cr1 P52 P42 -139.1(3) . . . . ?
P31 Cr1 P52 P42 61.1(6) . . . . ?
P11 Cr1 P52 P42 141.0(12) . . . . ?
P21 Cr1 P52 P42 110.5(5) . . . . ?
P51 Cr1 P52 P42 -11.9(9) . . . . ?
P2 Cr1 P52 P42 103.9(4) . . . . ?
P41 Cr1 P52 P42 15.8(5) . . . . ?
P4 Cr1 P52 P42 8.3(3) . . . . ?
C2 Cr1 P52 P12 68.3(4) . . . . ?
C4 Cr1 P52 P12 158.1(3) . . . . ?
C3 Cr1 P52 P12 131.3(8) . . . . ?
C5 Cr1 P52 P12 129.4(3) . . . . ?
C1 Cr1 P52 P12 91.1(3) . . . . ?
P31 Cr1 P52 P12 -68.7(6) . . . . ?
P11 Cr1 P52 P12 11.2(11) . . . . ?
P21 Cr1 P52 P12 -19.3(5) . . . . ?
P51 Cr1 P52 P12 -141.7(11) . . . . ?
P2 Cr1 P52 P12 -25.9(3) . . . . ?
P41 Cr1 P52 P12 -114.0(5) . . . . ?
P4 Cr1 P52 P12 -121.5(4) . . . . ?
C2 Cr1 P52 Cr2 133.14(18) . . . . ?
C4 Cr1 P52 Cr2 -137.10(15) . . . . ?
C3 Cr1 P52 Cr2 -163.8(7) . . . . ?
C5 Cr1 P52 Cr2 -165.8(2) . . . . ?
C1 Cr1 P52 Cr2 155.92(18) . . . . ?
P31 Cr1 P52 Cr2 -3.9(6) . . . . ?
P11 Cr1 P52 Cr2 76.0(11) . . . . ?
P21 Cr1 P52 Cr2 45.5(4) . . . . ?
P51 Cr1 P52 Cr2 -76.9(9) . . . . ?
P2 Cr1 P52 Cr2 38.9(3) . . . . ?
P41 Cr1 P52 Cr2 -49.2(4) . . . . ?
P4 Cr1 P52 Cr2 -56.6(2) . . . . ?
P11 P21 Cr2 C11 90.3(6) . . . . ?
P31 P21 Cr2 C11 -144.0(6) . . . . ?
Cr1 P21 Cr2 C11 153.4(3) . . . . ?
P11 P21 Cr2 C15 69.2(7) . . . . ?
P31 P21 Cr2 C15 -165.0(6) . . . . ?
Cr1 P21 Cr2 C15 132.3(4) . . . . ?
P11 P21 Cr2 C14 140.8(12) . . . . ?
P31 P21 Cr2 C14 -93.4(15) . . . . ?
Cr1 P21 Cr2 C14 -156.1(10) . . . . ?
P11 P21 Cr2 C13 158.1(5) . . . . ?
P31 P21 Cr2 C13 -76.1(7) . . . . ?
Cr1 P21 Cr2 C13 -138.8(2) . . . . ?
P11 P21 Cr2 C12 128.2(6) . . . . ?
P31 P21 Cr2 C12 -106.0(6) . . . . ?
Cr1 P21 Cr2 C12 -168.7(3) . . . . ?
P11 P21 Cr2 P31 -125.8(8) . . . . ?
Cr1 P21 Cr2 P31 -62.7(6) . . . . ?
P11 P21 Cr2 P41 -89.4(7) . . . . ?
P31 P21 Cr2 P41 36.4(8) . . . . ?
Cr1 P21 Cr2 P41 -26.3(6) . . . . ?
P11 P21 Cr2 P51 -36.9(7) . . . . ?
P31 P21 Cr2 P51 88.9(7) . . . . ?
Cr1 P21 Cr2 P51 26.2(6) . . . . ?
P31 P21 Cr2 P11 125.8(8) . . . . ?
Cr1 P21 Cr2 P11 63.1(6) . . . . ?
P11 P21 Cr2 P22 -144.3(13) . . . . ?
P31 P21 Cr2 P22 -18.6(10) . . . . ?
Cr1 P21 Cr2 P22 -81.2(10) . . . . ?
P11 P21 Cr2 P5 -28.4(6) . . . . ?
P31 P21 Cr2 P5 97.3(6) . . . . ?
Cr1 P21 Cr2 P5 34.7(4) . . . . ?
P41 P31 Cr2 C11 -162.3(7) . . . . ?
P21 P31 Cr2 C11 67.2(7) . . . . ?
Cr1 P31 Cr2 C11 131.3(4) . . . . ?
P41 P31 Cr2 C15 -83.7(18) . . . . ?
P21 P31 Cr2 C15 145.8(15) . . . . ?
Cr1 P31 Cr2 C15 -150.1(12) . . . . ?
P41 P31 Cr2 C14 -71.9(8) . . . . ?
P21 P31 Cr2 C14 157.6(5) . . . . ?
Cr1 P31 Cr2 C14 -138.3(2) . . . . ?
P41 P31 Cr2 C13 -103.2(7) . . . . ?
P21 P31 Cr2 C13 126.3(5) . . . . ?
Cr1 P31 Cr2 C13 -169.6(4) . . . . ?
P41 P31 Cr2 C12 -141.4(7) . . . . ?
P21 P31 Cr2 C12 88.1(5) . . . . ?
Cr1 P31 Cr2 C12 152.2(3) . . . . ?
P41 P31 Cr2 P21 130.5(9) . . . . ?
Cr1 P31 Cr2 P21 64.1(5) . . . . ?
P21 P31 Cr2 P41 -130.5(9) . . . . ?
Cr1 P31 Cr2 P41 -66.4(8) . . . . ?
P41 P31 Cr2 P51 38.4(8) . . . . ?
P21 P31 Cr2 P51 -92.1(7) . . . . ?
Cr1 P31 Cr2 P51 -27.9(7) . . . . ?
P41 P31 Cr2 P11 90.3(8) . . . . ?
P21 P31 Cr2 P11 -40.2(7) . . . . ?
Cr1 P31 Cr2 P11 24.0(6) . . . . ?
P41 P31 Cr2 P22 147.2(11) . . . . ?
P21 P31 Cr2 P22 16.7(8) . . . . ?
Cr1 P31 Cr2 P22 80.8(8) . . . . ?
P41 P31 Cr2 P5 47.0(7) . . . . ?
P21 P31 Cr2 P5 -83.5(6) . . . . ?
Cr1 P31 Cr2 P5 -19.3(6) . . . . ?
P31 P41 Cr2 C11 143.5(13) . . . . ?
P51 P41 Cr2 C11 -88.1(16) . . . . ?
Cr1 P41 Cr2 C11 -152.8(12) . . . . ?
P31 P41 Cr2 C15 159.0(5) . . . . ?
P51 P41 Cr2 C15 -72.6(7) . . . . ?
Cr1 P41 Cr2 C15 -137.3(3) . . . . ?
P31 P41 Cr2 C14 128.3(6) . . . . ?
P51 P41 Cr2 C14 -103.3(6) . . . . ?
Cr1 P41 Cr2 C14 -168.0(3) . . . . ?
P31 P41 Cr2 C13 90.3(6) . . . . ?
P51 P41 Cr2 C13 -141.3(5) . . . . ?
Cr1 P41 Cr2 C13 154.0(3) . . . . ?
P31 P41 Cr2 C12 69.7(9) . . . . ?
P51 P41 Cr2 C12 -161.9(5) . . . . ?
Cr1 P41 Cr2 C12 133.4(4) . . . . ?
P31 P41 Cr2 P21 -37.7(7) . . . . ?
P51 P41 Cr2 P21 90.7(7) . . . . ?
Cr1 P41 Cr2 P21 26.0(5) . . . . ?
P51 P41 Cr2 P31 128.4(9) . . . . ?
Cr1 P41 Cr2 P31 63.7(6) . . . . ?
P31 P41 Cr2 P51 -128.4(9) . . . . ?
Cr1 P41 Cr2 P51 -64.7(6) . . . . ?
P31 P41 Cr2 P11 -90.3(8) . . . . ?
P51 P41 Cr2 P11 38.1(8) . . . . ?
Cr1 P41 Cr2 P11 -26.6(7) . . . . ?
P31 P41 Cr2 P22 -15.8(6) . . . . ?
P51 P41 Cr2 P22 112.6(6) . . . . ?
Cr1 P41 Cr2 P22 47.9(4) . . . . ?
P31 P41 Cr2 P5 -123.5(8) . . . . ?
P51 P41 Cr2 P5 4.8(7) . . . . ?
Cr1 P41 Cr2 P5 -59.9(5) . . . . ?
P11 P51 Cr2 C11 -73.9(7) . . . . ?
P41 P51 Cr2 C11 157.6(6) . . . . ?
Cr1 P51 Cr2 C11 -137.3(2) . . . . ?
P11 P51 Cr2 C15 -104.0(7) . . . . ?
P41 P51 Cr2 C15 127.6(6) . . . . ?
Cr1 P51 Cr2 C15 -167.3(4) . . . . ?
P11 P51 Cr2 C14 -142.0(7) . . . . ?
P41 P51 Cr2 C14 89.6(6) . . . . ?
Cr1 P51 Cr2 C14 154.7(3) . . . . ?
P11 P51 Cr2 C13 -162.0(7) . . . . ?
P41 P51 Cr2 C13 69.6(8) . . . . ?
Cr1 P51 Cr2 C13 134.7(3) . . . . ?
P11 P51 Cr2 C12 -89.7(16) . . . . ?
P41 P51 Cr2 C12 141.8(14) . . . . ?
Cr1 P51 Cr2 C12 -153.1(11) . . . . ?
P11 P51 Cr2 P21 37.3(8) . . . . ?
P41 P51 Cr2 P21 -91.1(7) . . . . ?
Cr1 P51 Cr2 P21 -26.1(6) . . . . ?
P11 P51 Cr2 P31 90.7(8) . . . . ?
P41 P51 Cr2 P31 -37.7(7) . . . . ?
Cr1 P51 Cr2 P31 27.4(6) . . . . ?
P11 P51 Cr2 P41 128.4(9) . . . . ?
Cr1 P51 Cr2 P41 65.1(6) . . . . ?
P41 P51 Cr2 P11 -128.4(9) . . . . ?
Cr1 P51 Cr2 P11 -63.4(8) . . . . ?
P11 P51 Cr2 P22 62.7(7) . . . . ?
P41 P51 Cr2 P22 -65.8(7) . . . . ?
Cr1 P51 Cr2 P22 -0.7(6) . . . . ?
P11 P51 Cr2 P5 -25(3) . . . . ?
P41 P51 Cr2 P5 -153(3) . . . . ?
Cr1 P51 Cr2 P5 -88(3) . . . . ?
P51 P11 Cr2 C11 126.8(5) . . . . ?
P21 P11 Cr2 C11 -102.9(6) . . . . ?
Cr1 P11 Cr2 C11 -167.5(4) . . . . ?
P51 P11 Cr2 C15 88.5(5) . . . . ?
P21 P11 Cr2 C15 -141.2(6) . . . . ?
Cr1 P11 Cr2 C15 154.2(4) . . . . ?
P51 P11 Cr2 C14 67.5(8) . . . . ?
P21 P11 Cr2 C14 -162.1(6) . . . . ?
Cr1 P11 Cr2 C14 133.2(4) . . . . ?
P51 P11 Cr2 C13 139.6(15) . . . . ?
P21 P11 Cr2 C13 -90.0(19) . . . . ?
Cr1 P11 Cr2 C13 -154.7(14) . . . . ?
P51 P11 Cr2 C12 157.0(4) . . . . ?
P21 P11 Cr2 C12 -72.7(7) . . . . ?
Cr1 P11 Cr2 C12 -137.3(3) . . . . ?
P51 P11 Cr2 P21 -130.4(8) . . . . ?
Cr1 P11 Cr2 P21 -64.7(7) . . . . ?
P51 P11 Cr2 P31 -89.7(7) . . . . ?
P21 P11 Cr2 P31 40.7(7) . . . . ?
Cr1 P11 Cr2 P31 -24.0(7) . . . . ?
P51 P11 Cr2 P41 -38.4(7) . . . . ?
P21 P11 Cr2 P41 92.0(7) . . . . ?
Cr1 P11 Cr2 P41 27.3(6) . . . . ?
P21 P11 Cr2 P51 130.4(8) . . . . ?
Cr1 P11 Cr2 P51 65.7(6) . . . . ?
P51 P11 Cr2 P22 -114.8(6) . . . . ?
P21 P11 Cr2 P22 15.5(6) . . . . ?
Cr1 P11 Cr2 P22 -49.1(5) . . . . ?
P51 P11 Cr2 P5 5.8(7) . . . . ?
P21 P11 Cr2 P5 136.2(9) . . . . ?
Cr1 P11 Cr2 P5 71.5(5) . . . . ?
P32 P22 Cr2 C11 -154.3(3) . . . . ?
P12 P22 Cr2 C11 75.9(3) . . . . ?
Cr1 P22 Cr2 C11 140.11(15) . . . . ?
P32 P22 Cr2 C15 -150.4(6) . . . . ?
P12 P22 Cr2 C15 79.8(6) . . . . ?
Cr1 P22 Cr2 C15 144.0(4) . . . . ?
P32 P22 Cr2 C14 -69.9(5) . . . . ?
P12 P22 Cr2 C14 160.2(3) . . . . ?
Cr1 P22 Cr2 C14 -135.57(19) . . . . ?
P32 P22 Cr2 C13 -85.4(3) . . . . ?
P12 P22 Cr2 C13 144.7(3) . . . . ?
Cr1 P22 Cr2 C13 -151.02(18) . . . . ?
P32 P22 Cr2 C12 -122.2(3) . . . . ?
P12 P22 Cr2 C12 107.9(3) . . . . ?
Cr1 P22 Cr2 C12 172.2(2) . . . . ?
P32 P22 Cr2 P21 141.3(12) . . . . ?
P12 P22 Cr2 P21 11.5(10) . . . . ?
Cr1 P22 Cr2 P21 75.7(10) . . . . ?
P32 P22 Cr2 P31 -7.2(8) . . . . ?
P12 P22 Cr2 P31 -137.1(9) . . . . ?
Cr1 P22 Cr2 P31 -72.9(9) . . . . ?
P32 P22 Cr2 P41 18.4(6) . . . . ?
P12 P22 Cr2 P41 -111.4(6) . . . . ?
Cr1 P22 Cr2 P41 -47.2(5) . . . . ?
P32 P22 Cr2 P51 66.3(6) . . . . ?
P12 P22 Cr2 P51 -63.6(6) . . . . ?
Cr1 P22 Cr2 P51 0.7(6) . . . . ?
P32 P22 Cr2 P11 112.7(5) . . . . ?
P12 P22 Cr2 P11 -17.2(6) . . . . ?
Cr1 P22 Cr2 P11 47.0(5) . . . . ?
P32 P22 Cr2 P5 75.9(4) . . . . ?
P12 P22 Cr2 P5 -53.9(4) . . . . ?
Cr1 P22 Cr2 P5 10.3(3) . . . . ?
P4 P5 Cr2 C11 154.0(3) . . . . ?
P1 P5 Cr2 C11 -76.7(4) . . . . ?
Cr1 P5 Cr2 C11 -141.20(14) . . . . ?
P4 P5 Cr2 C15 121.0(3) . . . . ?
P1 P5 Cr2 C15 -109.7(4) . . . . ?
Cr1 P5 Cr2 C15 -174.2(2) . . . . ?
P4 P5 Cr2 C14 84.5(3) . . . . ?
P1 P5 Cr2 C14 -146.1(4) . . . . ?
Cr1 P5 Cr2 C14 149.36(17) . . . . ?
P4 P5 Cr2 C13 71.2(4) . . . . ?
P1 P5 Cr2 C13 -159.4(4) . . . . ?
Cr1 P5 Cr2 C13 136.1(2) . . . . ?
P4 P5 Cr2 C12 153.9(5) . . . . ?
P1 P5 Cr2 C12 -76.7(8) . . . . ?
Cr1 P5 Cr2 C12 -141.2(4) . . . . ?
P4 P5 Cr2 P21 -99.0(5) . . . . ?
P1 P5 Cr2 P21 30.3(6) . . . . ?
Cr1 P5 Cr2 P21 -34.2(5) . . . . ?
P4 P5 Cr2 P31 -46.0(6) . . . . ?
P1 P5 Cr2 P31 83.4(6) . . . . ?
Cr1 P5 Cr2 P31 18.8(5) . . . . ?
P4 P5 Cr2 P41 -5.3(7) . . . . ?
P1 P5 Cr2 P41 124.1(7) . . . . ?
Cr1 P5 Cr2 P41 59.5(5) . . . . ?
P4 P5 Cr2 P51 19(3) . . . . ?
P1 P5 Cr2 P51 148(3) . . . . ?
Cr1 P5 Cr2 P51 83(3) . . . . ?
P4 P5 Cr2 P11 -132.4(8) . . . . ?
P1 P5 Cr2 P11 -3.1(11) . . . . ?
Cr1 P5 Cr2 P11 -67.6(7) . . . . ?
P4 P5 Cr2 P22 -75.2(4) . . . . ?
P1 P5 Cr2 P22 54.1(4) . . . . ?
Cr1 P5 Cr2 P22 -10.4(4) . . . . ?
C15 Cr2 C11 C12 -117.98(17) . . . . ?
C14 Cr2 C11 C12 -80.16(13) . . . . ?
C13 Cr2 C11 C12 -37.64(12) . . . . ?
P21 Cr2 C11 C12 84.2(4) . . . . ?
P31 Cr2 C11 C12 33.8(7) . . . . ?
P41 Cr2 C11 C12 -97.0(16) . . . . ?
P51 Cr2 C11 C12 -171.9(6) . . . . ?
P11 Cr2 C11 C12 138.0(6) . . . . ?
P22 Cr2 C11 C12 59.6(3) . . . . ?
P5 Cr2 C11 C12 -180.0(3) . . . . ?
C14 Cr2 C11 C15 37.82(11) . . . . ?
C13 Cr2 C11 C15 80.34(13) . . . . ?
C12 Cr2 C11 C15 117.98(17) . . . . ?
P21 Cr2 C11 C15 -157.8(4) . . . . ?
P31 Cr2 C11 C15 151.7(7) . . . . ?
P41 Cr2 C11 C15 21.0(16) . . . . ?
P51 Cr2 C11 C15 -53.9(6) . . . . ?
P11 Cr2 C11 C15 -104.0(6) . . . . ?
P22 Cr2 C11 C15 177.6(3) . . . . ?
P5 Cr2 C11 C15 -62.0(3) . . . . ?
C15 Cr2 C11 C16 120.8(3) . . . . ?
C14 Cr2 C11 C16 158.6(3) . . . . ?
C13 Cr2 C11 C16 -158.9(3) . . . . ?
C12 Cr2 C11 C16 -121.2(3) . . . . ?
P21 Cr2 C11 C16 -37.0(5) . . . . ?
P31 Cr2 C11 C16 -87.5(7) . . . . ?
P41 Cr2 C11 C16 141.7(16) . . . . ?
P51 Cr2 C11 C16 66.9(6) . . . . ?
P11 Cr2 C11 C16 16.8(6) . . . . ?
P22 Cr2 C11 C16 -61.6(4) . . . . ?
P5 Cr2 C11 C16 58.8(4) . . . . ?
C15 C11 C12 C13 0.0(2) . . . . ?
C16 C11 C12 C13 -177.2(2) . . . . ?
Cr2 C11 C12 C13 61.99(14) . . . . ?
C15 C11 C12 C17 175.9(2) . . . . ?
C16 C11 C12 C17 -1.3(4) . . . . ?
Cr2 C11 C12 C17 -122.1(2) . . . . ?
C15 C11 C12 Cr2 -62.03(14) . . . . ?
C16 C11 C12 Cr2 120.8(2) . . . . ?
C15 Cr2 C12 C11 37.29(12) . . . . ?
C14 Cr2 C12 C11 79.83(13) . . . . ?
C13 Cr2 C12 C11 117.16(18) . . . . ?
P21 Cr2 C12 C11 -104.5(4) . . . . ?
P31 Cr2 C12 C11 -159.0(5) . . . . ?
P41 Cr2 C12 C11 150.6(7) . . . . ?
P51 Cr2 C12 C11 21.5(16) . . . . ?
P11 Cr2 C12 C11 -54.3(7) . . . . ?
P22 Cr2 C12 C11 -131.0(3) . . . . ?
P5 Cr2 C12 C11 0.0(7) . . . . ?
C11 Cr2 C12 C13 -117.16(18) . . . . ?
C15 Cr2 C12 C13 -79.87(13) . . . . ?
C14 Cr2 C12 C13 -37.33(12) . . . . ?
P21 Cr2 C12 C13 138.3(4) . . . . ?
P31 Cr2 C12 C13 83.9(5) . . . . ?
P41 Cr2 C12 C13 33.4(7) . . . . ?
P51 Cr2 C12 C13 -95.7(16) . . . . ?
P11 Cr2 C12 C13 -171.4(7) . . . . ?
P22 Cr2 C12 C13 111.8(3) . . . . ?
P5 Cr2 C12 C13 -117.1(7) . . . . ?
C11 Cr2 C12 C17 121.5(3) . . . . ?
C15 Cr2 C12 C17 158.8(3) . . . . ?
C14 Cr2 C12 C17 -158.7(3) . . . . ?
C13 Cr2 C12 C17 -121.3(3) . . . . ?
P21 Cr2 C12 C17 17.0(5) . . . . ?
P31 Cr2 C12 C17 -37.5(5) . . . . ?
P41 Cr2 C12 C17 -87.9(7) . . . . ?
P51 Cr2 C12 C17 143.0(16) . . . . ?
P11 Cr2 C12 C17 67.2(7) . . . . ?
P22 Cr2 C12 C17 -9.6(4) . . . . ?
P5 Cr2 C12 C17 121.5(7) . . . . ?
C11 C12 C13 C14 0.1(2) . . . . ?
C17 C12 C13 C14 -175.8(2) . . . . ?
Cr2 C12 C13 C14 61.89(14) . . . . ?
C11 C12 C13 C18 176.3(2) . . . . ?
C17 C12 C13 C18 0.4(4) . . . . ?
Cr2 C12 C13 C18 -121.9(2) . . . . ?
C11 C12 C13 Cr2 -61.77(14) . . . . ?
C17 C12 C13 Cr2 122.3(2) . . . . ?
C11 Cr2 C13 C14 -80.11(13) . . . . ?
C15 Cr2 C13 C14 -37.50(12) . . . . ?
C12 Cr2 C13 C14 -117.75(18) . . . . ?
P21 Cr2 C13 C14 -171.3(5) . . . . ?
P31 Cr2 C13 C14 136.1(5) . . . . ?
P41 Cr2 C13 C14 83.6(5) . . . . ?
P51 Cr2 C13 C14 32.5(7) . . . . ?
P11 Cr2 C13 C14 -94.4(19) . . . . ?
P22 Cr2 C13 C14 165.4(3) . . . . ?
P5 Cr2 C13 C14 20.7(4) . . . . ?
C11 Cr2 C13 C12 37.64(13) . . . . ?
C15 Cr2 C13 C12 80.25(13) . . . . ?
C14 Cr2 C13 C12 117.75(18) . . . . ?
P21 Cr2 C13 C12 -53.6(5) . . . . ?
P31 Cr2 C13 C12 -106.1(5) . . . . ?
P41 Cr2 C13 C12 -158.7(5) . . . . ?
P51 Cr2 C13 C12 150.3(7) . . . . ?
P11 Cr2 C13 C12 23.4(19) . . . . ?
P22 Cr2 C13 C12 -76.9(3) . . . . ?
P5 Cr2 C13 C12 138.4(4) . . . . ?
C11 Cr2 C13 C18 159.8(3) . . . . ?
C15 Cr2 C13 C18 -157.6(3) . . . . ?
C14 Cr2 C13 C18 -120.1(3) . . . . ?
C12 Cr2 C13 C18 122.2(3) . . . . ?
P21 Cr2 C13 C18 68.6(6) . . . . ?
P31 Cr2 C13 C18 16.0(6) . . . . ?
P41 Cr2 C13 C18 -36.5(5) . . . . ?
P51 Cr2 C13 C18 -87.5(7) . . . . ?
P11 Cr2 C13 C18 145.5(19) . . . . ?
P22 Cr2 C13 C18 45.3(4) . . . . ?
P5 Cr2 C13 C18 -99.4(5) . . . . ?
C12 C13 C14 C15 -0.1(2) . . . . ?
C18 C13 C14 C15 -176.4(2) . . . . ?
Cr2 C13 C14 C15 61.81(14) . . . . ?
C12 C13 C14 C19 176.8(2) . . . . ?
C18 C13 C14 C19 0.6(3) . . . . ?
Cr2 C13 C14 C19 -121.2(2) . . . . ?
C12 C13 C14 Cr2 -61.96(14) . . . . ?
C18 C13 C14 Cr2 121.8(2) . . . . ?
C11 Cr2 C14 C13 79.75(14) . . . . ?
C15 Cr2 C14 C13 117.58(18) . . . . ?
C12 Cr2 C14 C13 37.31(13) . . . . ?
P21 Cr2 C14 C13 23.4(14) . . . . ?
P31 Cr2 C14 C13 -56.8(6) . . . . ?
P41 Cr2 C14 C13 -105.5(5) . . . . ?
P51 Cr2 C14 C13 -159.0(5) . . . . ?
P11 Cr2 C14 C13 151.7(7) . . . . ?
P22 Cr2 C14 C13 -24.4(5) . . . . ?
P5 Cr2 C14 C13 -168.1(3) . . . . ?
C11 Cr2 C14 C15 -37.83(13) . . . . ?
C13 Cr2 C14 C15 -117.58(18) . . . . ?
C12 Cr2 C14 C15 -80.27(14) . . . . ?
P21 Cr2 C14 C15 -94.2(14) . . . . ?
P31 Cr2 C14 C15 -174.3(6) . . . . ?
P41 Cr2 C14 C15 136.9(5) . . . . ?
P51 Cr2 C14 C15 83.4(5) . . . . ?
P11 Cr2 C14 C15 34.1(7) . . . . ?
P22 Cr2 C14 C15 -142.0(4) . . . . ?
P5 Cr2 C14 C15 74.3(3) . . . . ?
C11 Cr2 C14 C19 -160.0(2) . . . . ?
C15 Cr2 C14 C19 -122.2(3) . . . . ?
C13 Cr2 C14 C19 120.2(3) . . . . ?
C12 Cr2 C14 C19 157.6(2) . . . . ?
P21 Cr2 C14 C19 143.6(14) . . . . ?
P31 Cr2 C14 C19 63.5(6) . . . . ?
P41 Cr2 C14 C19 14.7(5) . . . . ?
P51 Cr2 C14 C19 -38.8(5) . . . . ?
P11 Cr2 C14 C19 -88.1(7) . . . . ?
P22 Cr2 C14 C19 95.9(5) . . . . ?
P5 Cr2 C14 C19 -47.8(3) . . . . ?
C12 C11 C15 C14 0.0(2) . . . . ?
C16 C11 C15 C14 177.1(2) . . . . ?
Cr2 C11 C15 C14 -62.26(14) . . . . ?
C12 C11 C15 C20 -177.2(2) . . . . ?
C16 C11 C15 C20 0.0(3) . . . . ?
Cr2 C11 C15 C20 120.6(2) . . . . ?
C12 C11 C15 Cr2 62.21(15) . . . . ?
C16 C11 C15 Cr2 -120.6(2) . . . . ?
C13 C14 C15 C11 0.1(2) . . . . ?
C19 C14 C15 C11 -176.8(2) . . . . ?
Cr2 C14 C15 C11 62.05(14) . . . . ?
C13 C14 C15 C20 177.3(2) . . . . ?
C19 C14 C15 C20 0.3(3) . . . . ?
Cr2 C14 C15 C20 -120.8(2) . . . . ?
C13 C14 C15 Cr2 -61.93(14) . . . . ?
C19 C14 C15 Cr2 121.1(2) . . . . ?
C14 Cr2 C15 C11 -116.91(17) . . . . ?
C13 Cr2 C15 C11 -79.53(13) . . . . ?
C12 Cr2 C15 C11 -37.15(13) . . . . ?
P21 Cr2 C15 C11 34.3(6) . . . . ?
P31 Cr2 C15 C11 -101.2(17) . . . . ?
P41 Cr2 C15 C11 -172.2(6) . . . . ?
P51 Cr2 C15 C11 137.8(6) . . . . ?
P11 Cr2 C15 C11 85.1(5) . . . . ?
P22 Cr2 C15 C11 -5.5(7) . . . . ?
P5 Cr2 C15 C11 128.4(3) . . . . ?
C11 Cr2 C15 C14 116.91(17) . . . . ?
C13 Cr2 C15 C14 37.38(12) . . . . ?
C12 Cr2 C15 C14 79.76(13) . . . . ?
P21 Cr2 C15 C14 151.2(6) . . . . ?
P31 Cr2 C15 C14 15.7(17) . . . . ?
P41 Cr2 C15 C14 -55.3(6) . . . . ?
P51 Cr2 C15 C14 -105.3(6) . . . . ?
P11 Cr2 C15 C14 -158.0(5) . . . . ?
P22 Cr2 C15 C14 111.4(7) . . . . ?
P5 Cr2 C15 C14 -114.7(3) . . . . ?
C11 Cr2 C15 C20 -121.2(2) . . . . ?
C14 Cr2 C15 C20 121.8(3) . . . . ?
C13 Cr2 C15 C20 159.2(2) . . . . ?
C12 Cr2 C15 C20 -158.4(2) . . . . ?
P21 Cr2 C15 C20 -87.0(6) . . . . ?
P31 Cr2 C15 C20 137.6(17) . . . . ?
P41 Cr2 C15 C20 66.6(6) . . . . ?
P51 Cr2 C15 C20 16.6(6) . . . . ?
P11 Cr2 C15 C20 -36.2(5) . . . . ?
P22 Cr2 C15 C20 -126.8(7) . . . . ?
P5 Cr2 C15 C20 7.2(4) . . . . ?
